data_4117417
loop_
_publ_author_name
'Shohei Tashiro'
'Ryou Kubota'
'Mitsuhiko Shionoya'

_publ_contact_author_address
;
Department of Chemistry
The University of Tokyo
Graduate School of Science
7-3-1, Hongo
Bunkyo-ku
Tokyo
113-0033
;
_publ_contact_author_email shionoya@chem.s.u-tokyo.ac.jp
_publ_contact_author_fax 81-3-5841-8061
_publ_contact_author_name 'Prof Mitsuhiko Shionoya'
_publ_contact_author_phone 81-3-5841-8061
_publ_section_title
;
 Metal-Macrocycle Framework (MMF): Supramolecular Nano-Channel Surfaces
 with Shape Sorting Capability
;
_journal_name_full 'Journal of the American Chemical Society'
_journal_page_first 2461
_journal_page_last 2464
_journal_paper_doi 10.1021/ja209422m
_journal_volume 134
_journal_year 2012
_chemical_formula_moiety '2(C42 H42 Cl6 N6 Pd3), 1.48(C6 H6), 1.84(C2 H3 N), 2(H2 O)'
_chemical_formula_sum 'C96.54 H102.39 Cl12 N13.84 O2 Pd6'
_chemical_formula_weight 2552.43
_space_group_IT_number 14
_symmetry_cell_setting monoclinic
_symmetry_Int_Tables_number 14
_symmetry_space_group_name_Hall '-P 2ybc'
_symmetry_space_group_name_H-M 'P 1 21/c 1'
_atom_sites_solution_hydrogens geom
_atom_sites_solution_primary direct
_atom_sites_solution_secondary difmap
_audit_creation_date 2011-07-05
_audit_creation_method 'by CrystalStructure 4.0'
_cell_angle_alpha 90.0000
_cell_angle_beta 91.2573(10)
_cell_angle_gamma 90.0000
_cell_formula_units_Z 4
_cell_length_a 19.6178(8)
_cell_length_b 52.238(3)
_cell_length_c 14.3202(5)
_cell_measurement_reflns_used 56286
_cell_measurement_temperature 93
_cell_measurement_theta_max 27.58
_cell_measurement_theta_min 3.04
_cell_volume 14671.7(12)
_computing_cell_refinement 'RAPID AUTO'
_computing_data_collection 'RAPID AUTO (Rigaku, ????)'
_computing_data_reduction 'RAPID AUTO'
_computing_molecular_graphics 'CrystalStructure 4.0'
_computing_publication_material 'CrystalStructure 4.0 (Rigaku, 2010)'
_computing_structure_refinement 'SHELXL97 (Sheldrick, 2008)'
_computing_structure_solution 'SHELXS97 (Sheldrick, 2008)'
_diffrn_ambient_temperature 93
_diffrn_detector_area_resol_mean 10.000
_diffrn_measured_fraction_theta_full 0.985
_diffrn_measured_fraction_theta_max 0.985
_diffrn_measurement_device_type 'Rigaku R-AXIS RAPID'
_diffrn_measurement_method \w
_diffrn_radiation_type 'Mo K\a'
_diffrn_radiation_wavelength 0.71075
_diffrn_reflns_av_R_equivalents 0.0974
_diffrn_reflns_limit_h_max 24
_diffrn_reflns_limit_h_min -25
_diffrn_reflns_limit_k_max 66
_diffrn_reflns_limit_k_min -67
_diffrn_reflns_limit_l_max 18
_diffrn_reflns_limit_l_min -17
_diffrn_reflns_number 129131
_diffrn_reflns_theta_full 27.49
_diffrn_reflns_theta_max 27.49
_diffrn_standards_number 0
_exptl_absorpt_coefficient_mu 0.976
_exptl_absorpt_correction_T_max 0.823
_exptl_absorpt_correction_T_min 0.520
_exptl_absorpt_correction_type multi-scan
_exptl_absorpt_process_details
;
    Higashi, T. (1995). Program for Absorption Correction.
    Rigaku Corporation, Tokyo, Japan.
;
_exptl_crystal_colour yellow
_exptl_crystal_density_diffrn 1.155
_exptl_crystal_description block
_exptl_crystal_F_000 5098.04
_exptl_crystal_size_max 0.350
_exptl_crystal_size_mid 0.200
_exptl_crystal_size_min 0.200
_platon_squeeze_details
;
;
_refine_diff_density_max 1.600
_refine_diff_density_min -1.580
_refine_ls_extinction_method none
_refine_ls_goodness_of_fit_ref 0.989
_refine_ls_hydrogen_treatment constr
_refine_ls_number_parameters 1142
_refine_ls_number_reflns 33167
_refine_ls_number_restraints 263
_refine_ls_R_factor_gt 0.0965
_refine_ls_shift/su_max 0.002
_refine_ls_structure_factor_coef Fsqd
_refine_ls_weighting_details 'w = 1/[\s^2^(Fo^2^)+(0.1672P)^2^+0.0000P] where P=(Fo^2^+2Fc^2^)/3'
_refine_ls_weighting_scheme calc
_refine_ls_wR_factor_ref 0.3121
_reflns_number_gt 14298
_reflns_number_total 33167
_reflns_threshold_expression F^2^>2.0\s(F^2^)
_cod_data_source_file ja209422m_si_002_03.cif
_cod_data_source_block 832884
_cod_original_cell_volume 14671.7(11)
_cod_database_code 4117417

loop_
_symmetry_equiv_pos_site_id
_symmetry_equiv_pos_as_xyz
1 +X,+Y,+Z
2 -X,1/2+Y,1/2-Z
3 -X,-Y,-Z
4 +X,1/2-Y,1/2+Z

loop_
_atom_site_label
_atom_site_type_symbol
_atom_site_fract_x
_atom_site_fract_y
_atom_site_fract_z
_atom_site_U_iso_or_equiv
_atom_site_adp_type
_atom_site_occupancy
_atom_site_symmetry_multiplicity
_atom_site_calc_flag
_atom_site_refinement_flags
Pd1 Pd 0.58175(3) 0.489369(14) 1.01110(3) 0.0604(2) Uani 1.0 4 d .
Pd2 Pd 1.03115(4) 0.486432(16) 0.82804(4) 0.0694(3) Uani 1.0 4 d .
Pd3 Pd 0.71160(4) 0.522682(16) 0.40301(4) 0.0715(3) Uani 1.0 4 d .
Pd4 Pd 0.56393(4) 0.577482(17) 0.71710(4) 0.0782(3) Uani 1.0 4 d .
Pd5 Pd 0.80053(6) 0.66231(2) 1.23695(8) 0.1155(4) Uani 1.0 4 d .
Pd6 Pd 0.66355(14) 0.74783(3) 0.77514(14) 0.2307(12) Uani 1.0 4 d .
Cl1 Cl 0.57894(11) 0.53311(5) 0.98567(12) 0.0656(6) Uani 1.0 4 d .
Cl2 Cl 0.57898(11) 0.49308(5) 1.17140(11) 0.0698(7) Uani 1.0 4 d .
Cl3 Cl 1.00383(14) 0.52547(5) 0.88975(14) 0.0819(7) Uani 1.0 4 d .
Cl4 Cl 1.12504(12) 0.50241(5) 0.75421(14) 0.0779(7) Uani 1.0 4 d .
Cl5 Cl 0.78940(14) 0.55449(6) 0.43434(14) 0.0851(8) Uani 1.0 4 d .
Cl6 Cl 0.62573(13) 0.55121(6) 0.37243(16) 0.0872(8) Uani 1.0 4 d .
Cl7 Cl 0.50147(15) 0.57608(6) 0.57924(15) 0.0956(9) Uani 1.0 4 d .
Cl8 Cl 0.46965(14) 0.58387(6) 0.80705(14) 0.0875(8) Uani 1.0 4 d .
Cl9 Cl 0.9083(2) 0.64917(9) 1.2715(4) 0.1575(17) Uani 1.0 4 d .
Cl10 Cl 0.8405(3) 0.70206(8) 1.1969(4) 0.1688(19) Uani 1.0 4 d .
Cl11 Cl 0.6632(6) 0.78629(11) 0.8520(6) 0.317(6) Uani 1.0 4 d .
Cl12 Cl 0.5438(5) 0.74569(17) 0.7723(6) 0.296(5) Uani 1.0 4 d .
O1W O 0.8269(9) 0.6251(4) 0.4767(10) 0.259(9) Uani 1.0 4 d .
O2W O 0.5741(10) 0.7169(4) 0.5427(10) 0.263(9) Uani 1.0 4 d .
N1 N 0.5732(4) 0.48201(15) 0.8716(4) 0.066(2) Uani 1.0 4 d .
N1S N 0.8322(5) 0.5542(2) 1.0946(6) 0.092(3) Uani 1.0 4 d .
N2 N 0.5891(4) 0.45048(15) 1.0212(4) 0.067(2) Uani 1.0 4 d .
N2S N 0.9144(19) 0.6481(4) 0.901(3) 0.197(13) Uiso 0.5000 4 d .
N3 N 0.9508(4) 0.47048(15) 0.8932(4) 0.0642(19) Uani 1.0 4 d .
N3S N 0.745(3) 0.4069(10) 0.669(4) 0.18(2) Uiso 0.343(19) 4 d .
N4 N 1.0482(4) 0.45112(17) 0.7772(5) 0.076(3) Uani 1.0 4 d .
N5 N 0.7815(4) 0.49530(17) 0.4344(4) 0.075(3) Uani 1.0 4 d .
N6 N 0.6544(4) 0.49231(16) 0.3685(4) 0.070(3) Uani 1.0 4 d .
N7 N 0.6540(6) 0.57204(18) 0.6463(5) 0.098(3) Uani 1.0 4 d .
N8 N 0.6255(4) 0.57754(15) 0.8346(5) 0.071(2) Uani 1.0 4 d .
N9 N 0.7631(6) 0.63037(18) 1.2878(6) 0.097(2) Uani 1.0 4 d .
N10 N 0.7021(6) 0.67083(18) 1.2130(7) 0.104(3) Uani 1.0 4 d .
N11 N 0.7631(10) 0.7491(3) 0.7689(13) 0.201(7) Uani 1.0 4 d .
N12 N 0.6727(10) 0.7180(3) 0.7118(10) 0.216(7) Uani 1.0 4 d .
C1 C 0.5529(5) 0.45613(19) 0.8595(6) 0.065(3) Uani 1.0 4 d .
C1B C 0.6683(15) 0.3984(5) 0.637(2) 0.212(10) Uiso 1.0 4 d .
C1S C 0.7831(8) 0.5446(3) 1.1231(7) 0.088(4) Uani 1.0 4 d .
C1T C 0.7211(6) 0.5326(2) 1.1576(6) 0.080(3) Uani 1.0 4 d .
C2 C 0.5221(5) 0.4467(3) 0.7773(6) 0.076(3) Uani 1.0 4 d .
C2B C 0.7122(19) 0.3982(6) 0.563(3) 0.173(12) Uiso 0.657(19) 4 d .
C2S C 0.9117(16) 0.6203(4) 0.8914(19) 0.122(9) Uiso 0.5000 4 d .
C2T C 0.9222(14) 0.5883(4) 0.9079(17) 0.110(8) Uiso 0.5000 4 d .
C3 C 0.5084(6) 0.4220(3) 0.7695(6) 0.079(3) Uani 1.0 4 d .
C3B C 0.7809(18) 0.3921(6) 0.579(3) 0.175(12) Uiso 0.657(19) 4 d .
C3S C 0.616(3) 0.3887(11) 0.562(4) 0.18(3) Uiso 0.343(19) 4 d .
C4 C 0.5233(6) 0.4041(3) 0.8394(7) 0.084(3) Uani 1.0 4 d .
C4B C 0.8106(16) 0.3849(5) 0.678(2) 0.156(11) Uiso 0.657(19) 4 d .
C5 C 0.5526(5) 0.4145(3) 0.9223(6) 0.083(3) Uani 1.0 4 d .
C5B C 0.7652(16) 0.3853(5) 0.7456(19) 0.148(10) Uiso 0.657(19) 4 d .
C6 C 0.5650(5) 0.4399(2) 0.9331(5) 0.064(3) Uani 1.0 4 d .
C6B C 0.6898(15) 0.3911(5) 0.7277(19) 0.147(10) Uiso 0.657(19) 4 d .
C7 C 0.6540(5) 0.43952(19) 1.0583(6) 0.067(3) Uani 1.0 4 d .
C7B C 0.485(2) 0.6544(6) 0.980(3) 0.255(17) Uiso 0.82(3) 4 d .
C8 C 0.7145(4) 0.44971(19) 1.0038(5) 0.066(3) Uani 1.0 4 d .
C8B C 0.5257(18) 0.6725(10) 0.937(3) 0.33(3) Uiso 0.82(3) 4 d .
C9 C 0.7517(5) 0.47042(19) 1.0371(6) 0.069(3) Uani 1.0 4 d .
C9B C 0.5346(19) 0.6977(9) 0.975(4) 0.40(3) Uiso 0.82(3) 4 d .
C10 C 0.7331(5) 0.4388(2) 0.9196(6) 0.077(3) Uani 1.0 4 d .
C10B C 0.506(3) 0.7059(7) 1.061(4) 0.38(3) Uiso 0.82(3) 4 d .
C11 C 0.8058(5) 0.4799(2) 0.9868(6) 0.073(3) Uani 1.0 4 d .
C11B C 0.461(3) 0.6875(11) 1.102(3) 0.46(4) Uiso 0.82(3) 4 d .
C12 C 0.7871(5) 0.4486(2) 0.8678(6) 0.075(3) Uani 1.0 4 d .
C12B C 0.449(2) 0.6624(9) 1.062(4) 0.36(3) Uiso 0.82(3) 4 d .
C13 C 0.8231(5) 0.4687(2) 0.9001(6) 0.074(3) Uani 1.0 4 d .
C14 C 0.8835(5) 0.4791(2) 0.8505(6) 0.077(3) Uani 1.0 4 d .
C15 C 0.9632(5) 0.4425(3) 0.8919(7) 0.077(3) Uani 1.0 4 d .
C16 C 0.9256(6) 0.4264(3) 0.9500(8) 0.094(4) Uani 1.0 4 d .
C17 C 0.9323(8) 0.4010(4) 0.9413(10) 0.119(5) Uani 1.0 4 d .
C18 C 0.9735(8) 0.3903(3) 0.8744(11) 0.118(5) Uani 1.0 4 d .
C19 C 1.0144(6) 0.4071(3) 0.8235(9) 0.102(4) Uani 1.0 4 d .
C20 C 1.0062(6) 0.4336(3) 0.8309(7) 0.088(4) Uani 1.0 4 d .
C21 C 1.0427(5) 0.4477(3) 0.6742(6) 0.082(3) Uani 1.0 4 d .
C22 C 0.9765(5) 0.4586(3) 0.6373(6) 0.072(3) Uani 1.0 4 d .
C23 C 0.9760(5) 0.4848(3) 0.6106(6) 0.079(3) Uani 1.0 4 d .
C24 C 0.9181(5) 0.4451(2) 0.6301(6) 0.076(3) Uani 1.0 4 d .
C25 C 0.9159(6) 0.4959(3) 0.5764(6) 0.081(3) Uani 1.0 4 d .
C26 C 0.8572(5) 0.4567(3) 0.6002(6) 0.079(3) Uani 1.0 4 d .
C27 C 0.8566(5) 0.4816(3) 0.5721(6) 0.075(3) Uani 1.0 4 d .
C28 C 0.7924(5) 0.4945(2) 0.5394(5) 0.071(3) Uani 1.0 4 d .
C29 C 0.7572(4) 0.46899(18) 0.3905(4) 0.058(2) Uani 1.0 4 d .
C30 C 0.8056(6) 0.4496(3) 0.3851(6) 0.089(3) Uani 1.0 4 d .
C31 C 0.7800(7) 0.4279(3) 0.3457(7) 0.093(3) Uani 1.0 4 d .
C32 C 0.7092(7) 0.4259(3) 0.3172(6) 0.091(3) Uani 1.0 4 d .
C33 C 0.6681(7) 0.4458(3) 0.3259(6) 0.092(3) Uani 1.0 4 d .
C34 C 0.6945(5) 0.4693(3) 0.3633(5) 0.075(3) Uani 1.0 4 d .
C35 C 0.5862(5) 0.4881(2) 0.4198(5) 0.074(3) Uani 1.0 4 d .
C36 C 0.5992(5) 0.4886(3) 0.5251(5) 0.071(3) Uani 1.0 4 d .
C37 C 0.5851(5) 0.5097(2) 0.5753(6) 0.074(3) Uani 1.0 4 d .
C38 C 0.6277(5) 0.4675(2) 0.5703(5) 0.076(3) Uani 1.0 4 d .
C39 C 0.5963(5) 0.5100(2) 0.6710(6) 0.072(3) Uani 1.0 4 d .
C40 C 0.6427(5) 0.4676(2) 0.6665(5) 0.069(3) Uani 1.0 4 d .
C41 C 0.6268(4) 0.48966(17) 0.7158(5) 0.058(2) Uani 1.0 4 d .
C42 C 0.6356(5) 0.49003(18) 0.8196(5) 0.064(3) Uani 1.0 4 d .
C43 C 0.7063(5) 0.56467(19) 0.7177(6) 0.074(3) Uani 1.0 4 d .
C44 C 0.7688(6) 0.5546(2) 0.6892(6) 0.084(3) Uani 1.0 4 d .
C45 C 0.8115(6) 0.5460(3) 0.7562(6) 0.091(4) Uani 1.0 4 d .
C46 C 0.7959(6) 0.5461(2) 0.8509(7) 0.087(3) Uani 1.0 4 d .
C47 C 0.7381(5) 0.55649(19) 0.8771(6) 0.071(3) Uani 1.0 4 d .
C48 C 0.6905(5) 0.56580(19) 0.8081(6) 0.072(3) Uani 1.0 4 d .
C49 C 0.6299(6) 0.60337(19) 0.8753(6) 0.077(3) Uani 1.0 4 d .
C50 C 0.6667(6) 0.60499(19) 0.9660(6) 0.074(3) Uani 1.0 4 d .
C51 C 0.6343(5) 0.5963(2) 1.0486(6) 0.078(3) Uani 1.0 4 d .
C52 C 0.7365(5) 0.61274(18) 0.9763(7) 0.074(3) Uani 1.0 4 d .
C53 C 0.6707(6) 0.59718(19) 1.1329(6) 0.078(3) Uani 1.0 4 d .
C54 C 0.7693(6) 0.61343(18) 1.0605(7) 0.077(3) Uani 1.0 4 d .
C55 C 0.7370(6) 0.6052(2) 1.1419(6) 0.081(3) Uani 1.0 4 d .
C56 C 0.7753(7) 0.6054(2) 1.2339(7) 0.092(4) Uani 1.0 4 d .
C57 C 0.6916(7) 0.6330(3) 1.3051(7) 0.0983(19) Uani 1.0 4 d .
C58 C 0.6524(7) 0.6181(3) 1.3650(7) 0.103(2) Uani 1.0 4 d .
C59 C 0.5879(8) 0.6235(3) 1.3764(7) 0.107(3) Uani 1.0 4 d .
C60 C 0.5508(8) 0.6424(3) 1.3383(8) 0.112(3) Uani 1.0 4 d .
C61 C 0.5948(7) 0.6606(3) 1.2800(7) 0.109(3) Uani 1.0 4 d .
C62 C 0.6711(7) 0.6551(2) 1.2679(6) 0.0871(18) Uani 1.0 4 d .
C63 C 0.6790(7) 0.6696(3) 1.1139(9) 0.117(5) Uani 1.0 4 d .
C64 C 0.7121(10) 0.6887(3) 1.0478(12) 0.147(5) Uani 1.0 4 d .
C65 C 0.6915(9) 0.7143(3) 1.0442(12) 0.148(5) Uani 1.0 4 d .
C66 C 0.7680(10) 0.6821(4) 0.9893(12) 0.158(6) Uani 1.0 4 d .
C67 C 0.7198(10) 0.7319(3) 0.9887(11) 0.158(5) Uani 1.0 4 d .
C68 C 0.7968(11) 0.6994(3) 0.9324(13) 0.169(6) Uani 1.0 4 d .
C69 C 0.7752(12) 0.7264(3) 0.9294(13) 0.181(6) Uani 1.0 4 d .
C70 C 0.8044(12) 0.7457(4) 0.8564(15) 0.212(8) Uani 1.0 4 d .
C71 C 0.7896(12) 0.7275(4) 0.7075(13) 0.218(7) Uani 1.0 4 d .
C72 C 0.8527(11) 0.7279(3) 0.6712(13) 0.242(7) Uani 1.0 4 d .
C73 C 0.8625(12) 0.7128(4) 0.5917(14) 0.239(8) Uani 1.0 4 d .
C74 C 0.8083(11) 0.6977(4) 0.5511(14) 0.226(7) Uani 1.0 4 d .
C75 C 0.7452(11) 0.6972(4) 0.5933(13) 0.215(7) Uani 1.0 4 d .
C76 C 0.7356(12) 0.7146(4) 0.6660(14) 0.206(6) Uani 1.0 4 d .
C77 C 0.6517(10) 0.6929(3) 0.7706(11) 0.158(6) Uani 1.0 4 d .
C78 C 0.6596(10) 0.6662(3) 0.7299(10) 0.126(4) Uani 1.0 4 d .
C79 C 0.6074(10) 0.6572(4) 0.6794(9) 0.134(5) Uani 1.0 4 d .
C80 C 0.7206(9) 0.6532(3) 0.7326(10) 0.125(5) Uani 1.0 4 d .
C81 C 0.6104(8) 0.6336(3) 0.6350(8) 0.119(4) Uani 1.0 4 d .
C82 C 0.7243(8) 0.6301(3) 0.6870(9) 0.109(4) Uani 1.0 4 d .
C83 C 0.6685(7) 0.6189(3) 0.6366(8) 0.095(4) Uani 1.0 4 d .
C84 C 0.6756(7) 0.5944(3) 0.5860(7) 0.103(4) Uani 1.0 4 d .
H1N H 0.5374 0.4920 0.8487 0.0787 Uiso 1.0 4 calc R
H2 H 0.5111 0.4581 0.7273 0.0909 Uiso 1.0 4 calc R
H2N H 0.5565 0.4458 1.0641 0.0809 Uiso 1.0 4 calc R
H3 H 0.4872 0.4162 0.7131 0.0943 Uiso 1.0 4 calc R
H3N H 0.9523 0.4758 0.9552 0.0771 Uiso 1.0 4 calc R
H4 H 0.5145 0.3863 0.8319 0.1007 Uiso 1.0 4 calc R
H4N H 1.0931 0.4472 0.7936 0.0916 Uiso 1.0 4 calc R
H5 H 0.5641 0.4032 0.9724 0.0991 Uiso 1.0 4 calc R
H5N H 0.8225 0.4999 0.4075 0.0905 Uiso 1.0 4 calc R
H6N H 0.6408 0.4954 0.3070 0.0845 Uiso 1.0 4 calc R
H7A H 0.6524 0.4206 1.0534 0.0801 Uiso 1.0 4 calc R
H7B H 0.6599 0.4441 1.1251 0.0801 Uiso 1.0 4 calc R
H7N H 0.6475 0.5580 0.6070 0.1172 Uiso 1.0 4 calc R
H8N H 0.6056 0.5669 0.8784 0.0847 Uiso 1.0 4 calc R
H9 H 0.7401 0.4782 1.0946 0.0832 Uiso 1.0 4 calc R
H9N H 0.7842 0.6282 1.3460 0.1164 Uiso 1.0 4 calc R
H10 H 0.7087 0.4244 0.8965 0.0924 Uiso 1.0 4 calc R
H10N H 0.6946 0.6874 1.2344 0.1249 Uiso 1.0 4 calc R
H11 H 0.8315 0.4940 1.0105 0.0882 Uiso 1.0 4 calc R
H11N H 0.7752 0.7646 0.7421 0.2415 Uiso 1.0 4 calc R
H12 H 0.7981 0.4411 0.8097 0.0900 Uiso 1.0 4 calc R
H12N H 0.6402 0.7189 0.6637 0.2590 Uiso 1.0 4 calc R
H14A H 0.8815 0.4980 0.8514 0.0919 Uiso 1.0 4 calc R
H14B H 0.8810 0.4735 0.7844 0.0919 Uiso 1.0 4 calc R
H16 H 0.8959 0.4334 0.9949 0.1129 Uiso 1.0 4 calc R
H17 H 0.9082 0.3900 0.9819 0.1423 Uiso 1.0 4 calc R
H18 H 0.9740 0.3724 0.8635 0.1420 Uiso 1.0 4 calc R
H19 H 1.0480 0.4003 0.7835 0.1224 Uiso 1.0 4 calc R
H21A H 1.0452 0.4293 0.6586 0.0981 Uiso 1.0 4 calc R
H21B H 1.0813 0.4565 0.6442 0.0981 Uiso 1.0 4 calc R
H23 H 1.0164 0.4948 0.6160 0.0950 Uiso 1.0 4 calc R
H24 H 0.9183 0.4274 0.6457 0.0913 Uiso 1.0 4 calc R
H25 H 0.9156 0.5132 0.5561 0.0969 Uiso 1.0 4 calc R
H26 H 0.8160 0.4471 0.5994 0.0943 Uiso 1.0 4 calc R
H28A H 0.7926 0.5122 0.5635 0.0846 Uiso 1.0 4 calc R
H28B H 0.7532 0.4855 0.5671 0.0846 Uiso 1.0 4 calc R
H30 H 0.8514 0.4513 0.4068 0.1070 Uiso 1.0 4 calc R
H31 H 0.8094 0.4137 0.3366 0.1114 Uiso 1.0 4 calc R
H32 H 0.6921 0.4103 0.2921 0.1087 Uiso 1.0 4 calc R
H33 H 0.6214 0.4446 0.3075 0.1100 Uiso 1.0 4 calc R
H35A H 0.5534 0.5018 0.4019 0.0882 Uiso 1.0 4 calc R
H35B H 0.5662 0.4714 0.4012 0.0882 Uiso 1.0 4 calc R
H37 H 0.5675 0.5245 0.5448 0.0891 Uiso 1.0 4 calc R
H38 H 0.6373 0.4526 0.5350 0.0908 Uiso 1.0 4 calc R
H39 H 0.5826 0.5244 0.7062 0.0868 Uiso 1.0 4 calc R
H40 H 0.6628 0.4532 0.6967 0.0827 Uiso 1.0 4 calc R
H42A H 0.6485 0.5076 0.8394 0.0767 Uiso 1.0 4 calc R
H42B H 0.6737 0.4785 0.8375 0.0767 Uiso 1.0 4 calc R
H44 H 0.7803 0.5540 0.6252 0.1009 Uiso 1.0 4 calc R
H45 H 0.8546 0.5395 0.7386 0.1091 Uiso 1.0 4 calc R
H46 H 0.8265 0.5389 0.8959 0.1047 Uiso 1.0 4 calc R
H47 H 0.7282 0.5578 0.9416 0.0851 Uiso 1.0 4 calc R
H49A H 0.5830 0.6099 0.8832 0.0919 Uiso 1.0 4 calc R
H49B H 0.6527 0.6148 0.8304 0.0919 Uiso 1.0 4 calc R
H51 H 0.5888 0.5901 1.0460 0.0930 Uiso 1.0 4 calc R
H52 H 0.7606 0.6176 0.9223 0.0883 Uiso 1.0 4 calc R
H53 H 0.6482 0.5919 1.1877 0.0936 Uiso 1.0 4 calc R
H54 H 0.8148 0.6196 1.0647 0.0922 Uiso 1.0 4 calc R
H56A H 0.8247 0.6035 1.2228 0.1106 Uiso 1.0 4 calc R
H56B H 0.7606 0.5907 1.2720 0.1106 Uiso 1.0 4 calc R
H58 H 0.6726 0.6040 1.3973 0.1233 Uiso 1.0 4 calc R
H59 H 0.5643 0.6124 1.4174 0.1286 Uiso 1.0 4 calc R
H60 H 0.5032 0.6444 1.3462 0.1346 Uiso 1.0 4 calc R
H61 H 0.5746 0.6752 1.2514 0.1302 Uiso 1.0 4 calc R
H63A H 0.6291 0.6724 1.1111 0.1401 Uiso 1.0 4 calc R
H63B H 0.6877 0.6521 1.0904 0.1401 Uiso 1.0 4 calc R
H65 H 0.6554 0.7196 1.0831 0.1776 Uiso 1.0 4 calc R
H66 H 0.7851 0.6651 0.9907 0.1891 Uiso 1.0 4 calc R
H67 H 0.7020 0.7488 0.9890 0.1900 Uiso 1.0 4 calc R
H68 H 0.8323 0.6939 0.8929 0.2024 Uiso 1.0 4 calc R
H70A H 0.8095 0.7626 0.8869 0.2540 Uiso 1.0 4 calc R
H70B H 0.8506 0.7399 0.8394 0.2540 Uiso 1.0 4 calc R
H72 H 0.8884 0.7380 0.6981 0.2903 Uiso 1.0 4 calc R
H73 H 0.9061 0.7125 0.5640 0.2873 Uiso 1.0 4 calc R
H74 H 0.8155 0.6881 0.4958 0.2714 Uiso 1.0 4 calc R
H75 H 0.7104 0.6856 0.5737 0.2577 Uiso 1.0 4 calc R
H77A H 0.6785 0.6933 0.8300 0.1901 Uiso 1.0 4 calc R
H77B H 0.6032 0.6949 0.7869 0.1901 Uiso 1.0 4 calc R
H79 H 0.5670 0.6672 0.6734 0.1606 Uiso 1.0 4 calc R
H80 H 0.7592 0.6601 0.7651 0.1496 Uiso 1.0 4 calc R
H81 H 0.5710 0.6274 0.6026 0.1429 Uiso 1.0 4 calc R
H82 H 0.7664 0.6211 0.6893 0.1307 Uiso 1.0 4 calc R
H84A H 0.7237 0.5921 0.5680 0.1238 Uiso 1.0 4 calc R
H84B H 0.6471 0.5949 0.5281 0.1238 Uiso 1.0 4 calc R

loop_
_atom_site_aniso_label
_atom_site_aniso_U_11
_atom_site_aniso_U_22
_atom_site_aniso_U_33
_atom_site_aniso_U_12
_atom_site_aniso_U_13
_atom_site_aniso_U_23
Pd1 0.0468(4) 0.1043(6) 0.0302(3) 0.0004(4) 0.0020(2) 0.0065(3)
Pd2 0.0507(5) 0.1128(7) 0.0447(4) 0.0068(4) 0.0002(3) 0.0051(4)
Pd3 0.0552(5) 0.1218(7) 0.0374(3) 0.0007(4) 0.0026(3) 0.0030(4)
Pd4 0.0731(6) 0.1195(7) 0.0422(4) -0.0052(5) 0.0044(3) 0.0115(4)
Pd5 0.1125(9) 0.1015(8) 0.1330(9) -0.0043(6) 0.0168(7) -0.0186(6)
Pd6 0.339(4) 0.1398(14) 0.2185(18) 0.0663(16) 0.1245(19) 0.0740(12)
Cl1 0.0509(13) 0.1043(17) 0.0416(9) -0.0015(11) -0.0002(8) 0.0070(10)
Cl2 0.0560(13) 0.1226(19) 0.0308(8) 0.0044(12) 0.0004(8) 0.0043(10)
Cl3 0.0794(18) 0.114(2) 0.0520(11) 0.0108(14) 0.0020(11) 0.0041(12)
Cl4 0.0532(14) 0.127(2) 0.0537(11) -0.0021(13) 0.0023(9) 0.0065(12)
Cl5 0.0741(18) 0.126(3) 0.0553(11) -0.0082(15) 0.0065(11) -0.0017(12)
Cl6 0.0657(17) 0.126(3) 0.0698(13) 0.0077(15) 0.0005(11) 0.0077(13)
Cl7 0.087(2) 0.148(3) 0.0515(11) -0.0080(17) -0.0026(11) 0.0111(13)
Cl8 0.0730(17) 0.137(3) 0.0524(11) -0.0027(15) 0.0069(10) 0.0164(13)
Cl9 0.097(3) 0.144(4) 0.232(5) 0.004(3) 0.008(3) -0.051(3)
Cl10 0.165(5) 0.113(3) 0.231(5) -0.026(3) 0.060(4) -0.010(3)
Cl11 0.497(14) 0.141(5) 0.323(9) 0.106(7) 0.259(10) 0.096(5)
Cl12 0.288(10) 0.337(10) 0.268(8) 0.177(9) 0.109(7) 0.102(7)
O1W 0.239(18) 0.36(3) 0.177(12) -0.094(16) -0.020(12) 0.099(13)
O2W 0.30(3) 0.33(3) 0.161(11) -0.011(17) 0.069(13) 0.058(12)
N1 0.058(5) 0.101(7) 0.038(3) 0.010(4) 0.011(3) 0.010(4)
N1S 0.062(6) 0.137(9) 0.077(6) 0.006(6) -0.014(5) 0.027(6)
N2 0.051(5) 0.114(6) 0.037(3) -0.004(4) 0.007(3) 0.005(4)
N3 0.057(5) 0.097(6) 0.040(3) 0.010(4) 0.009(3) 0.007(4)
N4 0.042(5) 0.132(7) 0.054(4) 0.015(5) -0.009(3) -0.001(4)
N5 0.050(5) 0.141(8) 0.036(3) 0.000(5) 0.009(3) 0.009(4)
N6 0.055(5) 0.131(7) 0.026(3) 0.010(5) 0.007(3) 0.006(4)
N7 0.135(9) 0.116(7) 0.042(4) -0.024(6) -0.000(5) 0.000(4)
N8 0.076(6) 0.092(6) 0.044(4) -0.005(5) 0.010(4) 0.018(4)
N9 0.109(5) 0.118(5) 0.064(4) 0.022(5) -0.002(4) -0.011(4)
N10 0.119(6) 0.107(5) 0.087(5) 0.021(5) 0.012(4) -0.037(4)
N11 0.249(17) 0.127(11) 0.234(14) 0.069(10) 0.150(13) 0.055(10)
N12 0.264(17) 0.246(14) 0.142(10) 0.108(13) 0.103(10) 0.102(10)
C1 0.052(6) 0.093(7) 0.051(5) 0.008(5) -0.003(4) 0.006(5)
C1S 0.115(11) 0.095(9) 0.053(5) 0.021(8) -0.024(6) -0.005(5)
C1T 0.070(7) 0.114(9) 0.058(5) -0.011(6) 0.008(5) 0.009(5)
C2 0.043(6) 0.127(10) 0.057(5) -0.004(6) 0.001(4) -0.014(5)
C3 0.083(8) 0.103(9) 0.049(5) 0.001(6) 0.001(5) -0.009(5)
C4 0.085(8) 0.098(8) 0.070(6) -0.008(6) 0.012(5) -0.017(6)
C5 0.056(7) 0.134(10) 0.058(5) 0.001(6) 0.005(4) 0.005(6)
C6 0.047(5) 0.099(8) 0.046(4) -0.019(5) -0.004(4) 0.003(5)
C7 0.054(6) 0.096(7) 0.050(4) 0.007(5) -0.003(4) 0.006(4)
C8 0.036(5) 0.116(8) 0.045(4) 0.009(5) 0.008(4) 0.014(5)
C9 0.059(6) 0.100(8) 0.049(4) 0.014(6) -0.003(4) -0.002(5)
C10 0.069(7) 0.105(8) 0.057(5) 0.014(6) -0.002(5) -0.005(5)
C11 0.047(6) 0.117(8) 0.055(5) 0.003(5) -0.002(4) 0.005(5)
C12 0.045(6) 0.124(9) 0.056(5) 0.007(6) 0.014(4) 0.000(5)
C13 0.060(7) 0.116(9) 0.047(5) 0.010(6) 0.002(4) 0.013(5)
C14 0.060(6) 0.125(9) 0.045(4) 0.021(6) 0.001(4) 0.016(5)
C15 0.050(6) 0.116(9) 0.064(5) 0.014(6) -0.005(5) 0.003(6)
C16 0.067(8) 0.112(10) 0.103(8) 0.016(7) -0.002(6) 0.021(7)
C17 0.111(12) 0.143(14) 0.100(9) -0.017(10) -0.019(8) 0.040(9)
C18 0.106(12) 0.111(11) 0.139(11) -0.014(9) 0.012(9) -0.008(9)
C19 0.059(8) 0.139(12) 0.109(9) -0.003(8) 0.019(6) 0.003(8)
C20 0.063(8) 0.131(11) 0.069(6) 0.004(7) -0.022(5) 0.004(7)
C21 0.050(6) 0.125(9) 0.070(6) 0.009(6) 0.003(5) -0.015(6)
C22 0.035(5) 0.125(9) 0.056(5) 0.006(5) -0.001(4) -0.016(5)
C23 0.041(6) 0.147(11) 0.050(5) -0.005(6) 0.009(4) 0.003(6)
C24 0.046(6) 0.112(8) 0.070(6) 0.001(6) 0.003(5) -0.002(5)
C25 0.075(8) 0.123(9) 0.044(5) -0.031(6) -0.000(4) 0.003(5)
C26 0.051(6) 0.127(10) 0.058(5) -0.015(6) -0.004(4) -0.007(6)
C27 0.060(7) 0.118(9) 0.046(5) -0.002(6) -0.004(4) 0.011(5)
C28 0.053(6) 0.116(8) 0.043(4) -0.010(5) -0.003(4) 0.004(5)
C29 0.035(4) 0.127(7) 0.013(3) 0.018(4) 0.007(3) 0.008(4)
C30 0.083(7) 0.136(9) 0.048(5) 0.007(5) 0.001(5) -0.008(6)
C31 0.095(7) 0.125(8) 0.060(6) 0.013(7) 0.015(5) -0.007(6)
C32 0.099(8) 0.122(8) 0.051(5) -0.010(6) 0.007(5) -0.006(6)
C33 0.087(8) 0.141(9) 0.047(5) -0.005(6) -0.007(5) 0.006(6)
C34 0.057(5) 0.135(8) 0.033(4) 0.003(6) 0.004(4) -0.001(5)
C35 0.073(7) 0.118(8) 0.029(4) 0.001(6) -0.004(4) 0.009(4)
C36 0.048(5) 0.134(9) 0.031(4) -0.016(6) 0.004(4) 0.013(5)
C37 0.046(6) 0.131(9) 0.046(5) 0.005(6) -0.000(4) 0.020(5)
C38 0.073(7) 0.116(8) 0.038(4) -0.004(6) 0.009(4) -0.003(5)
C39 0.058(6) 0.112(8) 0.047(4) 0.001(6) 0.006(4) 0.002(5)
C40 0.050(6) 0.114(8) 0.042(4) 0.008(5) 0.005(4) 0.009(5)
C41 0.048(5) 0.087(7) 0.038(4) 0.000(5) 0.001(3) 0.006(4)
C42 0.052(5) 0.106(7) 0.034(4) -0.010(5) 0.003(3) 0.007(4)
C43 0.067(7) 0.101(8) 0.053(5) 0.014(6) -0.005(4) 0.001(5)
C44 0.074(8) 0.125(9) 0.054(5) 0.023(6) 0.013(5) -0.000(5)
C45 0.091(9) 0.123(9) 0.060(5) 0.020(7) 0.006(5) 0.016(6)
C46 0.093(9) 0.105(9) 0.064(6) 0.004(7) 0.004(6) 0.003(6)
C47 0.055(6) 0.111(8) 0.047(4) -0.004(5) 0.007(4) 0.006(5)
C48 0.063(7) 0.101(8) 0.054(5) 0.012(5) 0.019(4) 0.004(5)
C49 0.098(8) 0.087(7) 0.045(4) 0.004(6) 0.011(5) 0.011(5)
C50 0.077(7) 0.098(8) 0.048(5) -0.008(6) 0.016(4) 0.007(5)
C51 0.054(6) 0.118(9) 0.060(5) -0.007(6) 0.012(4) -0.009(5)
C52 0.067(7) 0.081(7) 0.074(6) 0.000(5) 0.019(5) 0.017(5)
C53 0.091(9) 0.099(8) 0.044(4) 0.006(6) -0.003(5) -0.004(5)
C54 0.069(7) 0.089(7) 0.073(6) 0.002(6) -0.001(5) -0.002(5)
C55 0.087(9) 0.096(8) 0.058(5) 0.009(6) -0.017(5) -0.002(5)
C56 0.107(10) 0.091(8) 0.077(6) 0.006(7) -0.030(6) -0.004(6)
C57 0.118(5) 0.119(5) 0.059(3) 0.015(4) 0.005(4) -0.017(3)
C58 0.125(5) 0.131(5) 0.052(4) 0.005(5) -0.002(4) -0.006(4)
C59 0.130(6) 0.134(5) 0.057(4) 0.011(5) -0.002(4) -0.013(4)
C60 0.131(6) 0.132(6) 0.074(4) 0.013(5) 0.002(4) -0.015(4)
C61 0.132(5) 0.122(5) 0.071(4) 0.018(5) 0.002(4) -0.015(4)
C62 0.120(5) 0.098(5) 0.044(3) 0.026(4) 0.009(3) -0.022(3)
C63 0.098(10) 0.080(9) 0.175(13) 0.017(7) 0.050(9) 0.001(8)
C64 0.161(13) 0.107(10) 0.174(11) 0.001(9) 0.045(10) -0.010(9)
C65 0.162(12) 0.107(10) 0.179(11) 0.032(9) 0.073(9) 0.037(9)
C66 0.190(14) 0.114(10) 0.171(12) -0.006(10) 0.071(10) 0.016(9)
C67 0.219(14) 0.098(9) 0.161(11) 0.042(9) 0.092(10) 0.021(8)
C68 0.210(14) 0.102(10) 0.197(12) 0.015(10) 0.089(11) -0.009(9)
C69 0.242(14) 0.104(9) 0.200(12) 0.007(10) 0.081(11) 0.025(9)
C70 0.270(19) 0.099(12) 0.271(18) -0.012(13) 0.109(16) 0.006(13)
C71 0.289(15) 0.148(11) 0.224(12) 0.048(11) 0.163(11) 0.046(9)
C72 0.307(15) 0.160(13) 0.267(15) 0.028(12) 0.178(13) 0.001(10)
C73 0.305(17) 0.154(14) 0.268(15) 0.022(12) 0.186(13) 0.002(11)
C74 0.301(18) 0.137(13) 0.248(14) 0.026(11) 0.170(12) 0.030(10)
C75 0.294(16) 0.142(11) 0.214(13) 0.036(11) 0.156(11) 0.065(9)
C76 0.279(14) 0.155(12) 0.191(12) 0.076(10) 0.127(11) 0.069(9)
C77 0.196(15) 0.142(12) 0.139(11) 0.021(11) 0.045(11) 0.039(10)
C78 0.152(11) 0.124(9) 0.101(8) 0.005(9) 0.013(8) 0.030(7)
C79 0.170(12) 0.148(11) 0.084(8) 0.038(10) -0.002(8) 0.030(8)
C80 0.155(12) 0.107(9) 0.113(8) -0.002(9) 0.027(8) 0.043(8)
C81 0.128(10) 0.154(11) 0.076(7) 0.013(9) 0.020(7) 0.040(7)
C82 0.116(10) 0.117(9) 0.095(8) 0.003(8) 0.021(7) 0.043(7)
C83 0.105(9) 0.110(9) 0.070(6) 0.002(7) 0.015(6) 0.038(6)
C84 0.108(10) 0.136(11) 0.067(6) -0.007(8) 0.026(6) 0.032(7)

loop_
_atom_type_symbol
_atom_type_description
_atom_type_scat_dispersion_real
_atom_type_scat_dispersion_imag
_atom_type_scat_source
C C 0.0033 0.0016
;
International Tables for Crystallography
(1992, Vol. C, Tables 4.2.6.8 and 6.1.1.4)
;
H H 0.0000 0.0000
;
International Tables for Crystallography
(1992, Vol. C, Table 6.1.1.4)
;
N N 0.0061 0.0033
;
International Tables for Crystallography
(1992, Vol. C, Tables 4.2.6.8 and 6.1.1.4)
;
Pd Pd -0.9988 1.0072
;
International Tables for Crystallography
(1992, Vol. C, Tables 4.2.6.8 and 6.1.1.4)
;
Cl Cl 0.1484 0.1585
;
International Tables for Crystallography
(1992, Vol. C, Tables 4.2.6.8 and 6.1.1.4)
;
O O 0.0106 0.0060
;
International Tables for Crystallography
(1992, Vol. C, Tables 4.2.6.8 and 6.1.1.4)
;

loop_
_geom_angle_atom_site_label_1
_geom_angle_atom_site_label_2
_geom_angle_atom_site_label_3
_geom_angle
_geom_angle_publ_flag
Cl1 Pd1 Cl2 94.17(9) yes
Cl1 Pd1 N1 91.8(3) yes
Cl1 Pd1 N2 174.27(18) yes
Cl2 Pd1 N1 171.4(3) yes
Cl2 Pd1 N2 90.95(17) yes
N1 Pd1 N2 83.4(3) yes
Cl3 Pd2 Cl4 92.91(10) yes
Cl3 Pd2 N3 89.8(3) yes
Cl3 Pd2 N4 175.6(3) yes
Cl4 Pd2 N3 176.9(3) yes
Cl4 Pd2 N4 91.5(3) yes
N3 Pd2 N4 85.8(3) yes
Cl5 Pd3 Cl6 92.85(11) yes
Cl5 Pd3 N5 91.4(3) yes
Cl5 Pd3 N6 172.2(3) yes
Cl6 Pd3 N5 175.0(3) yes
Cl6 Pd3 N6 93.6(3) yes
N5 Pd3 N6 82.4(4) yes
Cl7 Pd4 Cl8 93.75(10) yes
Cl7 Pd4 N7 91.1(3) yes
Cl7 Pd4 N8 175.7(3) yes
Cl8 Pd4 N7 175.1(3) yes
Cl8 Pd4 N8 90.4(3) yes
N7 Pd4 N8 84.7(3) yes
Cl9 Pd5 Cl10 90.39(18) yes
Cl9 Pd5 N9 90.9(4) yes
Cl9 Pd5 N10 174.3(3) yes
Cl10 Pd5 N9 172.1(3) yes
Cl10 Pd5 N10 95.1(3) yes
N9 Pd5 N10 83.4(4) yes
Cl11 Pd6 Cl12 92.1(4) yes
Cl11 Pd6 N11 90.4(6) yes
Cl11 Pd6 N12 174.3(7) yes
Cl12 Pd6 N11 176.3(6) yes
Cl12 Pd6 N12 93.5(7) yes
N11 Pd6 N12 84.0(8) yes
Pd1 N1 C1 108.5(5) yes
Pd1 N1 C42 112.5(5) yes
C1 N1 C42 115.7(7) yes
Pd1 N2 C6 107.3(6) yes
Pd1 N2 C7 117.9(6) yes
C6 N2 C7 115.2(7) yes
Pd2 N3 C14 111.9(5) yes
Pd2 N3 C15 105.6(6) yes
C14 N3 C15 115.5(8) yes
C1B N3S C2B 49(2) yes
C1B N3S C3B 93(3) yes
C1B N3S C4B 122(4) yes
C1B N3S C5B 102(3) yes
C1B N3S C6B 51(2) yes
C2B N3S C3B 49(3) yes
C2B N3S C4B 99(3) yes
C2B N3S C5B 120(4) yes
C2B N3S C6B 95(3) yes
C3B N3S C4B 55(2) yes
C3B N3S C5B 96(3) yes
C3B N3S C6B 117(4) yes
C4B N3S C5B 47(2) yes
C4B N3S C6B 97(3) yes
C5B N3S C6B 56(3) yes
Pd2 N4 C20 106.5(7) yes
Pd2 N4 C21 117.3(7) yes
C20 N4 C21 114.7(8) yes
Pd3 N5 C28 108.7(6) yes
Pd3 N5 C29 109.2(5) yes
C28 N5 C29 113.9(7) yes
Pd3 N6 C34 111.8(6) yes
Pd3 N6 C35 118.6(6) yes
C34 N6 C35 112.6(8) yes
Pd4 N7 C43 106.4(5) yes
Pd4 N7 C84 115.0(8) yes
C43 N7 C84 113.2(9) yes
Pd4 N8 C48 106.6(5) yes
Pd4 N8 C49 110.7(6) yes
C48 N8 C49 116.2(8) yes
Pd5 N9 C56 118.0(7) yes
Pd5 N9 C57 110.9(8) yes
C56 N9 C57 109.4(9) yes
Pd5 N10 C62 102.6(8) yes
Pd5 N10 C63 115.3(8) yes
C62 N10 C63 114.6(10) yes
Pd6 N11 C70 118.9(14) yes
Pd6 N11 C71 110.7(13) yes
C70 N11 C71 102.3(15) yes
Pd6 N12 C76 115.7(13) yes
Pd6 N12 C77 114.1(10) yes
C76 N12 C77 111.9(15) yes
N1 C1 C2 123.5(9) yes
N1 C1 C6 116.9(8) yes
C2 C1 C6 119.6(10) yes
N3S C1B C2B 68(3) yes
N3S C1B C3S 151(4) yes
N3S C1B C6B 64(3) yes
C2B C1B C3S 83(3) yes
C2B C1B C6B 122(3) yes
C3S C1B C6B 137(3) yes
N1S C1S C1T 179.2(11) yes
C1 C2 C3 119.8(9) yes
N3S C2B C1B 62(3) yes
N3S C2B C3B 65(3) yes
C1B C2B C3B 119(3) yes
N2S C2S C2T 164(3) yes
C2 C3 C4 123.7(9) yes
N3S C3B C2B 66(3) yes
N3S C3B C4B 64(3) yes
C2B C3B C4B 122(3) yes
C3 C4 C5 114.8(11) yes
N3S C4B C3B 61(3) yes
N3S C4B C5B 62(3) yes
C3B C4B C5B 114(3) yes
C4 C5 C6 122.6(10) yes
N3S C5B C4B 71(3) yes
N3S C5B C6B 62(3) yes
C4B C5B C6B 123(3) yes
N2 C6 C1 118.8(9) yes
N2 C6 C5 121.9(8) yes
C1 C6 C5 119.3(8) yes
N3S C6B C1B 65(3) yes
N3S C6B C5B 62(3) yes
C1B C6B C5B 119(3) yes
N2 C7 C8 110.6(7) yes
C8B C7B C12B 117(4) yes
C7 C8 C9 120.4(8) yes
C7 C8 C10 121.5(9) yes
C9 C8 C10 118.2(8) yes
C7B C8B C9B 122(4) yes
C8 C9 C11 120.3(8) yes
C8B C9B C10B 124(4) yes
C8 C10 C12 121.7(9) yes
C9B C10B C11B 114(4) yes
C9 C11 C13 120.5(9) yes
C10B C11B C12B 122(4) yes
C10 C12 C13 120.0(9) yes
C7B C12B C11B 120(4) yes
C11 C13 C12 119.3(9) yes
C11 C13 C14 118.2(9) yes
C12 C13 C14 122.3(8) yes
N3 C14 C13 113.2(8) yes
N3 C15 C16 119.6(9) yes
N3 C15 C20 117.8(10) yes
C16 C15 C20 122.4(12) yes
C15 C16 C17 118.9(12) yes
C16 C17 C18 121.6(14) yes
C17 C18 C19 117.3(14) yes
C18 C19 C20 120.6(12) yes
N4 C20 C15 120.4(12) yes
N4 C20 C19 120.9(10) yes
C15 C20 C19 118.6(12) yes
N4 C21 C22 110.2(8) yes
C21 C22 C23 117.4(9) yes
C21 C22 C24 123.6(11) yes
C23 C22 C24 118.9(9) yes
C22 C23 C25 119.6(10) yes
C22 C24 C26 121.0(11) yes
C23 C25 C27 119.9(11) yes
C24 C26 C27 120.4(10) yes
C25 C27 C26 120.1(10) yes
C25 C27 C28 118.2(10) yes
C26 C27 C28 121.7(9) yes
N5 C28 C27 115.0(7) yes
N5 C29 C30 117.1(7) yes
N5 C29 C34 113.0(9) yes
C30 C29 C34 129.9(10) yes
C29 C30 C31 112.7(10) yes
C30 C31 C32 121.5(11) yes
C31 C32 C33 120.1(11) yes
C32 C33 C34 119.5(11) yes
N6 C34 C29 121.0(10) yes
N6 C34 C33 122.7(9) yes
C29 C34 C33 116.2(10) yes
N6 C35 C36 109.8(7) yes
C35 C36 C37 120.6(9) yes
C35 C36 C38 120.3(9) yes
C37 C36 C38 119.1(7) yes
C36 C37 C39 120.3(10) yes
C36 C38 C40 121.8(9) yes
C37 C39 C41 121.1(9) yes
C38 C40 C41 117.3(9) yes
C39 C41 C40 120.2(7) yes
C39 C41 C42 119.7(8) yes
C40 C41 C42 119.7(8) yes
N1 C42 C41 114.3(7) yes
N7 C43 C44 119.5(8) yes
N7 C43 C48 118.9(9) yes
C44 C43 C48 121.4(9) yes
C43 C44 C45 117.1(9) yes
C44 C45 C46 123.1(11) yes
C45 C46 C47 119.1(10) yes
C46 C47 C48 119.8(8) yes
N8 C48 C43 119.2(8) yes
N8 C48 C47 121.4(7) yes
C43 C48 C47 119.3(9) yes
N8 C49 C50 115.1(8) yes
C49 C50 C51 119.6(9) yes
C49 C50 C52 123.7(8) yes
C51 C50 C52 116.5(8) yes
C50 C51 C53 118.7(9) yes
C50 C52 C54 122.2(9) yes
C51 C53 C55 124.0(9) yes
C52 C54 C55 121.1(10) yes
C53 C55 C54 117.4(9) yes
C53 C55 C56 122.7(9) yes
C54 C55 C56 119.9(10) yes
N9 C56 C55 111.5(9) yes
N9 C57 C58 127.1(11) yes
N9 C57 C62 107.5(11) yes
C58 C57 C62 124.3(13) yes
C57 C58 C59 120.1(12) yes
C58 C59 C60 128.8(13) yes
C59 C60 C61 111.8(13) yes
C60 C61 C62 120.3(11) yes
N10 C62 C57 130.6(12) yes
N10 C62 C61 114.9(10) yes
C57 C62 C61 113.7(11) yes
N10 C63 C64 116.1(11) yes
C63 C64 C65 121.4(15) yes
C63 C64 C66 122.9(13) yes
C65 C64 C66 115.6(15) yes
C64 C65 C67 123.6(17) yes
C64 C66 C68 121.8(16) yes
C65 C67 C69 123.1(15) yes
C66 C68 C69 122.3(18) yes
C67 C69 C68 113.6(16) yes
C67 C69 C70 124.2(16) yes
C68 C69 C70 121.7(18) yes
N11 C70 C69 115.8(18) yes
N11 C71 C72 122.4(17) yes
N11 C71 C76 110.1(19) yes
C72 C71 C76 122.8(18) yes
C71 C72 C73 116.5(19) yes
C72 C73 C74 122(2) yes
C73 C74 C75 119.5(18) yes
C74 C75 C76 116.7(18) yes
N12 C76 C71 113.9(17) yes
N12 C76 C75 124.0(19) yes
C71 C76 C75 122(2) yes
N12 C77 C78 121.0(14) yes
C77 C78 C79 116.7(17) yes
C77 C78 C80 122.5(16) yes
C79 C78 C80 120.2(15) yes
C78 C79 C81 121.6(17) yes
C78 C80 C82 118.3(15) yes
C79 C81 C83 122.0(14) yes
C80 C82 C83 123.6(14) yes
C81 C83 C82 114.2(12) yes
C81 C83 C84 124.2(12) yes
C82 C83 C84 121.5(12) yes
N7 C84 C83 110.9(9) yes
Pd1 N1 H1N 106.538 no
C1 N1 H1N 106.543 no
C42 N1 H1N 106.525 no
Pd1 N2 H2N 105.042 no
C6 N2 H2N 105.028 no
C7 N2 H2N 105.027 no
Pd2 N3 H3N 107.872 no
C14 N3 H3N 107.865 no
C15 N3 H3N 107.858 no
Pd2 N4 H4N 105.756 no
C20 N4 H4N 105.801 no
C21 N4 H4N 105.794 no
Pd3 N5 H5N 108.320 no
C28 N5 H5N 108.321 no
C29 N5 H5N 108.333 no
Pd3 N6 H6N 104.005 no
C34 N6 H6N 104.011 no
C35 N6 H6N 104.013 no
Pd4 N7 H7N 107.265 no
C43 N7 H7N 107.258 no
C84 N7 H7N 107.276 no
Pd4 N8 H8N 107.674 no
C48 N8 H8N 107.671 no
C49 N8 H8N 107.661 no
Pd5 N9 H9N 105.902 no
C56 N9 H9N 105.919 no
C57 N9 H9N 105.916 no
Pd5 N10 H10N 107.981 no
C62 N10 H10N 107.988 no
C63 N10 H10N 107.976 no
Pd6 N11 H11N 108.125 no
C70 N11 H11N 108.138 no
C71 N11 H11N 108.122 no
Pd6 N12 H12N 104.568 no
C76 N12 H12N 104.568 no
C77 N12 H12N 104.547 no
C1 C2 H2 120.106 no
C3 C2 H2 120.094 no
C2 C3 H3 118.160 no
C4 C3 H3 118.173 no
C3 C4 H4 122.615 no
C5 C4 H4 122.612 no
C4 C5 H5 118.738 no
C6 C5 H5 118.686 no
N2 C7 H7A 109.530 no
N2 C7 H7B 109.531 no
C8 C7 H7A 109.525 no
C8 C7 H7B 109.529 no
H7A C7 H7B 108.082 no
C8 C9 H9 119.870 no
C11 C9 H9 119.861 no
C8 C10 H10 119.151 no
C12 C10 H10 119.159 no
C9 C11 H11 119.755 no
C13 C11 H11 119.772 no
C10 C12 H12 119.959 no
C13 C12 H12 119.995 no
N3 C14 H14A 108.924 no
N3 C14 H14B 108.933 no
C13 C14 H14A 108.940 no
C13 C14 H14B 108.937 no
H14A C14 H14B 107.764 no
C15 C16 H16 120.504 no
C17 C16 H16 120.551 no
C16 C17 H17 119.214 no
C18 C17 H17 119.201 no
C17 C18 H18 121.323 no
C19 C18 H18 121.329 no
C18 C19 H19 119.695 no
C20 C19 H19 119.698 no
N4 C21 H21A 109.609 no
N4 C21 H21B 109.603 no
C22 C21 H21A 109.616 no
C22 C21 H21B 109.609 no
H21A C21 H21B 108.140 no
C22 C23 H23 120.201 no
C25 C23 H23 120.204 no
C22 C24 H24 119.496 no
C26 C24 H24 119.494 no
C23 C25 H25 120.063 no
C27 C25 H25 120.070 no
C24 C26 H26 119.809 no
C27 C26 H26 119.794 no
N5 C28 H28A 108.519 no
N5 C28 H28B 108.521 no
C27 C28 H28A 108.499 no
C27 C28 H28B 108.527 no
H28A C28 H28B 107.499 no
C29 C30 H30 123.675 no
C31 C30 H30 123.675 no
C30 C31 H31 119.258 no
C32 C31 H31 119.241 no
C31 C32 H32 119.941 no
C33 C32 H32 119.968 no
C32 C33 H33 120.285 no
C34 C33 H33 120.241 no
N6 C35 H35A 109.722 no
N6 C35 H35B 109.717 no
C36 C35 H35A 109.725 no
C36 C35 H35B 109.714 no
H35A C35 H35B 108.186 no
C36 C37 H37 119.843 no
C39 C37 H37 119.855 no
C36 C38 H38 119.100 no
C40 C38 H38 119.096 no
C37 C39 H39 119.468 no
C41 C39 H39 119.457 no
C38 C40 H40 121.344 no
C41 C40 H40 121.319 no
N1 C42 H42A 108.685 no
N1 C42 H42B 108.663 no
C41 C42 H42A 108.689 no
C41 C42 H42B 108.666 no
H42A C42 H42B 107.621 no
C43 C44 H44 121.480 no
C45 C44 H44 121.468 no
C44 C45 H45 118.441 no
C46 C45 H45 118.416 no
C45 C46 H46 120.432 no
C47 C46 H46 120.427 no
C46 C47 H47 120.119 no
C48 C47 H47 120.110 no
N8 C49 H49A 108.482 no
N8 C49 H49B 108.500 no
C50 C49 H49A 108.500 no
C50 C49 H49B 108.508 no
H49A C49 H49B 107.511 no
C50 C51 H51 120.638 no
C53 C51 H51 120.641 no
C50 C52 H52 118.897 no
C54 C52 H52 118.886 no
C51 C53 H53 117.977 no
C55 C53 H53 117.990 no
C52 C54 H54 119.468 no
C55 C54 H54 119.481 no
N9 C56 H56A 109.341 no
N9 C56 H56B 109.337 no
C55 C56 H56A 109.323 no
C55 C56 H56B 109.315 no
H56A C56 H56B 107.954 no
C57 C58 H58 119.947 no
C59 C58 H58 119.953 no
C58 C59 H59 115.616 no
C60 C59 H59 115.612 no
C59 C60 H60 124.092 no
C61 C60 H60 124.108 no
C60 C61 H61 119.849 no
C62 C61 H61 119.866 no
N10 C63 H63A 108.266 no
N10 C63 H63B 108.266 no
C64 C63 H63A 108.271 no
C64 C63 H63B 108.267 no
H63A C63 H63B 107.393 no
C64 C65 H65 118.173 no
C67 C65 H65 118.189 no
C64 C66 H66 119.088 no
C68 C66 H66 119.103 no
C65 C67 H67 118.471 no
C69 C67 H67 118.468 no
C66 C68 H68 118.845 no
C69 C68 H68 118.850 no
N11 C70 H70A 108.337 no
N11 C70 H70B 108.321 no
C69 C70 H70A 108.322 no
C69 C70 H70B 108.328 no
H70A C70 H70B 107.431 no
C71 C72 H72 121.741 no
C73 C72 H72 121.774 no
C72 C73 H73 119.206 no
C74 C73 H73 119.196 no
C73 C74 H74 120.263 no
C75 C74 H74 120.274 no
C74 C75 H75 121.645 no
C76 C75 H75 121.625 no
N12 C77 H77A 107.055 no
N12 C77 H77B 107.053 no
C78 C77 H77A 107.069 no
C78 C77 H77B 107.090 no
H77A C77 H77B 106.782 no
C78 C79 H79 119.213 no
C81 C79 H79 119.220 no
C78 C80 H80 120.861 no
C82 C80 H80 120.872 no
C79 C81 H81 118.984 no
C83 C81 H81 118.969 no
C80 C82 H82 118.242 no
C83 C82 H82 118.198 no
N7 C84 H84A 109.453 no
N7 C84 H84B 109.462 no
C83 C84 H84A 109.477 no
C83 C84 H84B 109.476 no
H84A C84 H84B 108.053 no

loop_
_geom_bond_atom_site_label_1
_geom_bond_atom_site_label_2
_geom_bond_distance
_geom_bond_publ_flag
Pd1 Cl1 2.314(3) yes
Pd1 Cl2 2.3055(17) yes
Pd1 N1 2.037(6) yes
Pd1 N2 2.041(8) yes
Pd2 Cl3 2.291(3) yes
Pd2 Cl4 2.301(3) yes
Pd2 N3 2.029(7) yes
Pd2 N4 2.014(9) yes
Pd3 Cl5 2.294(3) yes
Pd3 Cl6 2.284(3) yes
Pd3 N5 2.026(8) yes
Pd3 N6 1.999(8) yes
Pd4 Cl7 2.302(3) yes
Pd4 Cl8 2.301(3) yes
Pd4 N7 2.076(10) yes
Pd4 N8 2.050(7) yes
Pd5 Cl9 2.266(5) yes
Pd5 Cl10 2.296(5) yes
Pd5 N9 1.969(10) yes
Pd5 N10 2.004(11) yes
Pd6 Cl11 2.291(7) yes
Pd6 Cl12 2.351(10) yes
Pd6 N11 1.959(19) yes
Pd6 N12 1.815(16) yes
N1 C1 1.419(13) yes
N1 C42 1.506(11) yes
N1S C1S 1.167(17) yes
N2 C6 1.446(10) yes
N2 C7 1.484(11) yes
N2S C2S 1.46(3) yes
N3 C14 1.511(12) yes
N3 C15 1.484(14) yes
N3S C1B 1.62(6) yes
N3S C2B 1.70(6) yes
N3S C3B 1.68(6) yes
N3S C4B 1.73(6) yes
N3S C5B 1.61(6) yes
N3S C6B 1.61(6) yes
N4 C20 1.462(15) yes
N4 C21 1.487(11) yes
N5 C28 1.515(9) yes
N5 C29 1.581(12) yes
N6 C34 1.442(14) yes
N6 C35 1.555(12) yes
N7 C43 1.484(13) yes
N7 C84 1.520(15) yes
N8 C48 1.471(13) yes
N8 C49 1.471(13) yes
N9 C56 1.536(14) yes
N9 C57 1.436(17) yes
N10 C62 1.296(15) yes
N10 C63 1.482(16) yes
N11 C70 1.49(3) yes
N11 C71 1.53(3) yes
N12 C76 1.42(3) yes
N12 C77 1.62(3) yes
C1 C2 1.400(12) yes
C1 C6 1.371(12) yes
C1B C2B 1.39(5) yes
C1B C3S 1.56(7) yes
C1B C6B 1.40(4) yes
C1S C1T 1.466(17) yes
C2 C3 1.321(18) yes
C2B C3B 1.40(5) yes
C2S C2T 1.70(3) yes
C3 C4 1.398(15) yes
C3B C4B 1.57(5) yes
C4 C5 1.415(14) yes
C4B C5B 1.33(4) yes
C5 C6 1.358(17) yes
C5B C6B 1.53(5) yes
C7 C8 1.530(12) yes
C7B C8B 1.39(6) yes
C7B C12B 1.45(6) yes
C8 C9 1.384(14) yes
C8 C10 1.389(12) yes
C8B C9B 1.43(7) yes
C9 C11 1.387(13) yes
C9B C10B 1.43(8) yes
C10 C12 1.404(14) yes
C10B C11B 1.44(7) yes
C11 C13 1.419(13) yes
C11B C12B 1.45(8) yes
C12 C13 1.340(15) yes
C13 C14 1.496(14) yes
C15 C16 1.405(16) yes
C15 C20 1.312(15) yes
C16 C17 1.34(3) yes
C17 C18 1.38(3) yes
C18 C19 1.40(2) yes
C19 C20 1.40(2) yes
C21 C22 1.504(14) yes
C22 C23 1.421(17) yes
C22 C24 1.348(14) yes
C23 C25 1.391(14) yes
C24 C26 1.398(14) yes
C25 C27 1.381(15) yes
C26 C27 1.360(17) yes
C27 C28 1.495(14) yes
C29 C30 1.392(15) yes
C29 C34 1.282(12) yes
C30 C31 1.356(17) yes
C31 C32 1.443(18) yes
C32 C33 1.324(18) yes
C33 C34 1.429(16) yes
C35 C36 1.524(10) yes
C36 C37 1.350(15) yes
C36 C38 1.390(15) yes
C37 C39 1.383(11) yes
C38 C40 1.402(11) yes
C39 C41 1.370(13) yes
C40 C41 1.390(13) yes
C41 C42 1.492(10) yes
C43 C44 1.401(15) yes
C43 C48 1.339(12) yes
C44 C45 1.339(14) yes
C45 C46 1.397(13) yes
C46 C47 1.317(15) yes
C47 C48 1.430(13) yes
C49 C50 1.475(12) yes
C50 C51 1.428(13) yes
C50 C52 1.433(14) yes
C51 C53 1.389(13) yes
C52 C54 1.354(13) yes
C53 C55 1.369(16) yes
C54 C55 1.406(14) yes
C55 C56 1.503(14) yes
C57 C58 1.402(17) yes
C57 C62 1.331(17) yes
C58 C59 1.31(2) yes
C59 C60 1.338(19) yes
C60 C61 1.541(19) yes
C61 C62 1.538(19) yes
C63 C64 1.53(2) yes
C64 C65 1.40(3) yes
C64 C66 1.44(3) yes
C65 C67 1.34(3) yes
C66 C68 1.35(3) yes
C67 C69 1.42(3) yes
C68 C69 1.47(3) yes
C69 C70 1.57(3) yes
C71 C72 1.35(3) yes
C71 C76 1.38(3) yes
C72 C73 1.40(3) yes
C73 C74 1.44(3) yes
C74 C75 1.39(3) yes
C75 C76 1.40(3) yes
C77 C78 1.52(3) yes
C78 C79 1.33(3) yes
C78 C80 1.37(3) yes
C79 C81 1.39(3) yes
C80 C82 1.38(2) yes
C81 C83 1.37(2) yes
C82 C83 1.423(19) yes
C83 C84 1.479(18) yes
N1 H1N 0.930 no
N2 H2N 0.930 no
N3 H3N 0.930 no
N4 H4N 0.930 no
N5 H5N 0.930 no
N6 H6N 0.930 no
N7 H7N 0.930 no
N8 H8N 0.930 no
N9 H9N 0.930 no
N10 H10N 0.930 no
N11 H11N 0.930 no
N12 H12N 0.930 no
C2 H2 0.950 no
C3 H3 0.950 no
C4 H4 0.950 no
C5 H5 0.950 no
C7 H7A 0.990 no
C7 H7B 0.990 no
C9 H9 0.950 no
C10 H10 0.950 no
C11 H11 0.950 no
C12 H12 0.950 no
C14 H14A 0.990 no
C14 H14B 0.990 no
C16 H16 0.950 no
C17 H17 0.950 no
C18 H18 0.950 no
C19 H19 0.950 no
C21 H21A 0.990 no
C21 H21B 0.990 no
C23 H23 0.950 no
C24 H24 0.950 no
C25 H25 0.950 no
C26 H26 0.950 no
C28 H28A 0.990 no
C28 H28B 0.990 no
C30 H30 0.950 no
C31 H31 0.950 no
C32 H32 0.950 no
C33 H33 0.950 no
C35 H35A 0.990 no
C35 H35B 0.990 no
C37 H37 0.950 no
C38 H38 0.950 no
C39 H39 0.950 no
C40 H40 0.950 no
C42 H42A 0.990 no
C42 H42B 0.990 no
C44 H44 0.950 no
C45 H45 0.950 no
C46 H46 0.950 no
C47 H47 0.950 no
C49 H49A 0.990 no
C49 H49B 0.990 no
C51 H51 0.950 no
C52 H52 0.950 no
C53 H53 0.950 no
C54 H54 0.950 no
C56 H56A 0.990 no
C56 H56B 0.990 no
C58 H58 0.950 no
C59 H59 0.950 no
C60 H60 0.950 no
C61 H61 0.950 no
C63 H63A 0.990 no
C63 H63B 0.990 no
C65 H65 0.950 no
C66 H66 0.950 no
C67 H67 0.950 no
C68 H68 0.950 no
C70 H70A 0.990 no
C70 H70B 0.990 no
C72 H72 0.950 no
C73 H73 0.950 no
C74 H74 0.950 no
C75 H75 0.950 no
C77 H77A 0.990 no
C77 H77B 0.990 no
C79 H79 0.950 no
C80 H80 0.950 no
C81 H81 0.950 no
C82 H82 0.950 no
C84 H84A 0.990 no
C84 H84B 0.990 no

loop_
_geom_contact_atom_site_label_1
_geom_contact_atom_site_label_2
_geom_contact_distance
_geom_contact_publ_flag
_geom_contact_site_symmetry_2
Pd1 C8 3.331(9) no .
Pd1 C9 3.490(10) no .
Pd2 C22 3.254(9) no .
Pd2 C23 3.275(8) no .
Pd3 C36 3.355(10) no .
Pd4 C81 3.293(16) no .
Pd4 C83 3.213(14) no .
Pd5 C55 3.498(11) no .
Pd5 C64 3.470(17) no .
Pd6 C67 3.334(16) no .
Pd6 C69 3.27(2) no .
Cl1 C42 3.475(9) no .
Cl2 C7 3.567(10) no .
Cl3 C14 3.422(11) no .
Cl4 C21 3.464(11) no .
Cl5 C28 3.478(11) no .
Cl6 C35 3.456(11) no .
Cl7 C84 3.548(14) no .
Cl8 C49 3.426(11) no .
Cl9 C56 3.501(13) no .
Cl10 C64 3.339(19) no .
Cl10 C66 3.430(18) no .
Cl11 C70 3.49(3) no .
Cl12 C77 3.478(19) no .
N1 C39 3.263(11) no .
N1 C40 3.350(10) no .
N2 C9 3.358(12) no .
N2 C10 3.263(12) no .
N3 C11 3.208(12) no .
N3 C12 3.419(12) no .
N4 C23 3.264(12) no .
N4 C24 3.287(12) no .
N5 C25 3.294(12) no .
N5 C26 3.429(13) no .
N6 C37 3.408(11) no .
N6 C38 3.219(10) no .
N7 C81 3.329(19) no .
N7 C82 3.377(17) no .
N8 C51 3.219(11) no .
N8 C52 3.471(12) no .
N9 C53 3.322(13) no .
N9 C54 3.377(12) no .
N9 C63 3.598(15) no .
N10 C65 3.322(19) no .
N10 C66 3.53(2) no .
N11 C67 3.40(3) no .
N11 C68 3.55(3) no .
N12 C70 3.58(3) no .
N12 C79 3.45(3) no .
N12 C80 3.52(3) no .
C1 C4 2.793(15) no .
C1 C7 3.542(12) no .
C1 C40 3.363(11) no .
C1 C41 3.088(12) no .
C2 C5 2.731(15) no .
C2 C40 3.077(13) no .
C2 C41 3.179(14) no .
C2 C42 3.222(14) no .
C3 C6 2.735(12) no .
C3B C3S 3.25(7) no .
C5 C7 3.048(13) no .
C6 C8 3.123(12) no .
C6 C10 3.308(13) no .
C6 C42 3.394(13) no .
C7B C10B 2.96(5) no .
C8 C13 2.805(13) no .
C8B C11B 2.82(6) no .
C9 C12 2.780(13) no .
C9B C12B 2.80(7) no .
C10 C11 2.739(14) no .
C10 C42 3.571(14) no .
C12 C15 3.479(14) no .
C12 C16 3.161(15) no .
C13 C15 3.076(15) no .
C13 C16 3.065(17) no .
C14 C16 3.202(17) no .
C14 C20 3.399(17) no .
C15 C18 2.743(19) no .
C15 C21 3.527(13) no .
C16 C19 2.734(17) no .
C17 C20 2.76(2) no .
C19 C21 3.074(17) no .
C20 C22 3.110(14) no .
C20 C24 3.376(14) no .
C22 C27 2.781(14) no .
C23 C26 2.756(15) no .
C24 C25 2.760(16) no .
C26 C30 3.242(12) no .
C27 C29 3.283(11) no .
C27 C30 3.294(14) no .
C28 C30 3.237(14) no .
C28 C34 3.401(12) no .
C28 C38 3.561(14) no .
C29 C32 2.648(15) no .
C29 C35 3.534(12) no .
C30 C33 2.816(17) no .
C31 C34 2.750(17) no .
C33 C35 3.060(16) no .
C34 C36 3.174(12) no .
C34 C38 3.268(11) no .
C36 C41 2.774(10) no .
C37 C40 2.785(14) no .
C38 C39 2.724(14) no .
C43 C46 2.741(14) no .
C43 C49 3.402(13) no .
C43 C82 3.465(18) no .
C43 C83 3.146(16) no .
C44 C47 2.771(12) no .
C44 C84 3.119(16) no .
C45 C48 2.709(15) no .
C47 C49 3.241(14) no .
C47 C50 3.176(14) no .
C47 C52 3.264(14) no .
C48 C50 3.093(13) no .
C48 C52 3.540(13) no .
C48 C84 3.522(14) no .
C49 C82 3.587(16) no .
C50 C55 2.844(13) no .
C51 C54 2.795(15) no .
C52 C53 2.735(13) no .
C53 C57 3.115(14) no .
C53 C58 3.524(13) no .
C53 C62 3.592(14) no .
C54 C63 3.520(16) no .
C55 C57 2.908(15) no .
C55 C62 3.440(15) no .
C55 C63 3.572(16) no .
C56 C58 3.158(17) no .
C56 C62 3.347(16) no .
C57 C60 2.85(2) no .
C57 C63 3.344(17) no .
C58 C61 2.762(18) no .
C59 C62 2.815(17) no .
C61 C63 2.963(18) no .
C64 C69 2.89(3) no .
C65 C68 2.75(3) no .
C66 C67 2.77(3) no .
C68 C71 3.54(3) no .
C69 C71 3.20(3) no .
C70 C72 2.98(3) no .
C70 C76 3.43(3) no .
C71 C74 2.76(3) no .
C71 C77 3.39(3) no .
C72 C75 2.86(3) no .
C73 C76 2.73(3) no .
C75 C77 3.17(3) no .
C75 C78 3.07(3) no .
C75 C80 3.09(3) no .
C76 C78 3.08(3) no .
C76 C80 3.36(3) no .
C78 C83 2.81(2) no .
C79 C82 2.69(3) no .
C80 C81 2.75(3) no .
Pd1 Pd1 3.4027(9) no 3_667
Pd1 Cl1 3.365(3) no 3_667
Pd2 N1S 3.576(10) no 3_767
Pd3 C1T 3.561(9) no 1_554
Cl1 Pd1 3.365(3) no 3_667
Cl1 N2 3.406(8) no 3_667
Cl1 N8 3.314(8) no .
Cl1 C1 3.489(9) no 3_667
Cl1 C6 3.386(9) no 3_667
Cl1 C51 3.586(11) no .
Cl2 N1 3.303(8) no 3_667
Cl2 N6 3.158(6) no 1_556
Cl2 C1T 3.477(11) no .
Cl2 C35 3.566(7) no 1_556
Cl3 N3 3.221(7) no 3_767
Cl3 C15 3.594(10) no 3_767
Cl4 N5 3.299(7) no 3_766
Cl4 C1S 3.498(12) no 3_767
Cl4 C29 3.474(8) no 3_766
Cl4 C30 3.500(12) no 3_766
Cl6 C2 3.570(9) no 3_666
Cl6 C3 3.574(11) no 3_666
Cl6 C58 3.534(14) no 1_554
Cl7 C3S 3.54(6) no 3_666
Cl8 N2 3.275(7) no 3_667
Cl8 C7 3.362(9) no 3_667
Cl9 C19 3.587(15) no 3_767
Cl10 N11 3.155(17) no 4_565
Cl11 O2W 3.280(18) no 4_565
Cl11 N10 3.102(12) no 4_564
Cl11 C61 3.241(15) no 4_564
Cl11 C62 3.293(13) no 4_564
O1W N9 2.969(17) no 1_554
O2W Cl11 3.280(18) no 4_564
O2W N12 3.07(3) no .
O2W C75 3.57(3) no .
O2W C76 3.60(3) no .
N1 Cl2 3.303(8) no 3_667
N1S Pd2 3.576(10) no 3_767
N1S N4 2.960(12) no 3_767
N1S C20 3.382(15) no 3_767
N1S C46 3.572(13) no .
N1S C47 3.588(12) no .
N1S C54 3.362(14) no .
N1S C55 3.331(15) no .
N1S C56 3.532(15) no .
N2 Cl1 3.406(8) no 3_667
N2 Cl8 3.275(7) no 3_667
N2S C68 3.57(4) no .
N3 Cl3 3.221(7) no 3_767
N3S C26 3.56(5) no .
N4 N1S 2.960(12) no 3_767
N4 C1S 3.583(16) no 3_767
N5 Cl4 3.299(7) no 3_766
N6 Cl2 3.158(6) no 1_554
N7 C39 3.456(14) no .
N8 Cl1 3.314(8) no .
N9 O1W 2.969(17) no 1_556
N10 Cl11 3.102(12) no 4_565
N11 Cl10 3.155(17) no 4_564
N12 O2W 3.07(3) no .
C1 Cl1 3.489(9) no 3_667
C1S Cl4 3.498(12) no 3_767
C1S N4 3.583(16) no 3_767
C1S C53 3.525(17) no .
C1S C55 3.302(16) no .
C1S C56 3.554(15) no .
C1T Pd3 3.561(9) no 1_556
C1T Cl2 3.477(11) no .
C1T C53 3.533(15) no .
C2 Cl6 3.570(9) no 3_666
C2T C17 3.58(3) no 3_767
C2T C46 3.40(3) no .
C3 Cl6 3.574(11) no 3_666
C3S Cl7 3.54(6) no 3_666
C4 C51 3.515(14) no 3_667
C6 Cl1 3.386(9) no 3_667
C7 Cl8 3.362(9) no 3_667
C9B C65 3.33(5) no .
C15 Cl3 3.594(10) no 3_767
C17 C2T 3.58(3) no 3_767
C19 Cl9 3.587(15) no 3_767
C20 N1S 3.382(15) no 3_767
C23 C25 3.597(13) no 3_766
C25 C23 3.597(13) no 3_766
C26 N3S 3.56(5) no .
C29 Cl4 3.474(8) no 3_766
C30 Cl4 3.500(12) no 3_766
C35 Cl2 3.566(7) no 1_554
C35 C37 3.365(13) no 3_666
C37 C35 3.365(13) no 3_666
C39 N7 3.456(14) no .
C46 N1S 3.572(13) no .
C46 C2T 3.40(3) no .
C47 N1S 3.588(12) no .
C51 Cl1 3.586(11) no .
C51 C4 3.515(14) no 3_667
C53 C1S 3.525(17) no .
C53 C1T 3.533(15) no .
C54 N1S 3.362(14) no .
C55 N1S 3.331(15) no .
C55 C1S 3.302(16) no .
C56 N1S 3.532(15) no .
C56 C1S 3.554(15) no .
C58 Cl6 3.534(14) no 1_556
C58 C84 3.418(15) no 1_556
C61 Cl11 3.241(15) no 4_565
C62 Cl11 3.293(13) no 4_565
C65 C9B 3.33(5) no .
C68 N2S 3.57(4) no .
C75 O2W 3.57(3) no .
C76 O2W 3.60(3) no .
C84 C58 3.418(15) no 1_554
Pd1 H7B 3.2410 no .
Pd1 H9 3.3553 no .
Pd1 H42A 2.9675 no .
Pd1 H42B 3.1560 no .
Pd2 H14A 3.0222 no .
Pd2 H14B 3.0737 no .
Pd2 H21B 3.2338 no .
Pd2 H23 3.0751 no .
Pd3 H28A 2.8180 no .
Pd3 H28B 3.1423 no .
Pd3 H35A 3.2899 no .
Pd3 H37 3.5183 no .
Pd4 H49A 2.9378 no .
Pd4 H49B 3.0550 no .
Pd4 H81 3.0831 no .
Pd4 H84B 3.3168 no .
Pd5 H54 3.3434 no .
Pd5 H56A 3.1162 no .
Pd5 H63B 3.0629 no .
Pd5 H66 3.5351 no .
Pd6 H67 3.1390 no .
Pd6 H70A 3.3399 no .
Pd6 H77A 2.9678 no .
Pd6 H77B 3.0145 no .
Cl1 H1N 3.0075 no .
Cl1 H42A 2.8561 no .
Cl2 H2N 2.9370 no .
Cl2 H7B 3.0919 no .
Cl2 H9 3.4584 no .
Cl3 H3N 2.9444 no .
Cl3 H14A 2.8384 no .
Cl4 H4N 3.0048 no .
Cl4 H21B 2.9854 no .
Cl4 H23 2.9038 no .
Cl5 H5N 2.9533 no .
Cl5 H28A 2.8789 no .
Cl6 H6N 3.0773 no .
Cl6 H35A 2.9817 no .
Cl6 H37 3.0761 no .
Cl7 H7N 3.0344 no .
Cl7 H81 3.0212 no .
Cl7 H84B 3.1221 no .
Cl8 H8N 2.9704 no .
Cl8 H49A 2.8074 no .
Cl9 H9N 2.8955 no .
Cl9 H56A 2.9696 no .
Cl10 H10N 3.0221 no .
Cl11 H11N 2.9570 no .
Cl11 H67 2.8634 no .
Cl11 H70A 3.1550 no .
Cl12 H12N 2.8432 no .
Cl12 H77B 2.9045 no .
N1 H2 2.6853 no .
N1 H2N 3.3651 no .
N1 H39 3.2503 no .
N1 H40 3.4372 no .
N2 H1N 3.4247 no .
N2 H5 2.6096 no .
N2 H9 3.4406 no .
N2 H10 3.2769 no .
N2 H42B 3.4654 no .
N3 H4N 3.3885 no .
N3 H11 3.1576 no .
N3 H12 3.5496 no .
N3 H16 2.6659 no .
N4 H3N 3.4514 no .
N4 H14B 3.4860 no .
N4 H19 2.6558 no .
N4 H23 3.2943 no .
N4 H24 3.3694 no .
N5 H6N 3.2752 no .
N5 H25 3.2596 no .
N5 H26 3.5081 no .
N5 H30 2.7102 no .
N6 H5N 3.3567 no .
N6 H28B 3.4251 no .
N6 H33 2.7171 no .
N6 H37 3.5068 no .
N6 H38 3.1845 no .
N7 H8N 3.4867 no .
N7 H44 2.6732 no .
N7 H49B 3.4540 no .
N7 H81 3.3692 no .
N7 H82 3.4268 no .
N8 H7N 3.4516 no .
N8 H47 2.7080 no .
N8 H51 3.1942 no .
N8 H52 3.5812 no .
N9 H10N 3.3486 no .
N9 H53 3.3224 no .
N9 H54 3.4203 no .
N9 H58 2.7617 no .
N9 H63B 3.3590 no .
N10 H9N 3.3245 no .
N10 H61 2.5814 no .
N10 H65 3.2727 no .
N11 H12N 3.2263 no .
N11 H67 3.3970 no .
N11 H72 2.7413 no .
N11 H77A 3.4745 no .
N12 H11N 3.1814 no .
N12 H75 2.7156 no .
N12 H79 3.4055 no .
N12 H80 3.5440 no .
C1 H2N 2.9789 no .
C1 H3 3.2077 no .
C1 H5 3.2070 no .
C1 H10 3.5090 no .
C1 H40 3.2131 no .
C1 H42A 3.2924 no .
C1 H42B 2.6678 no .
C2 H1N 2.5927 no .
C2 H4 3.2547 no .
C2 H40 3.0345 no .
C2 H42B 3.4977 no .
C3 H5 3.2345 no .
C4 H2 3.2500 no .
C5 H2N 2.6077 no .
C5 H3 3.2337 no .
C5 H7A 2.7021 no .
C5 H10 3.1355 no .
C6 H1N 3.0241 no .
C6 H2 3.2513 no .
C6 H4 3.2939 no .
C6 H7A 2.6059 no .
C6 H7B 3.2926 no .
C6 H10 2.9909 no .
C6 H42B 3.2588 no .
C7 H5 2.8512 no .
C7 H9 2.6766 no .
C7 H10 2.6933 no .
C8 H2N 3.2423 no .
C8 H11 3.2579 no .
C8 H12 3.2898 no .
C8 H42B 2.9137 no .
C9 H7A 3.2608 no .
C9 H7B 2.6128 no .
C9 H10 3.2367 no .
C9 H16 3.4920 no .
C9 H42B 3.2394 no .
C10 H7A 2.6859 no .
C10 H7B 3.3142 no .
C10 H9 3.2419 no .
C10 H16 3.3604 no .
C10 H40 3.5301 no .
C10 H42B 2.6411 no .
C11 H3N 2.9259 no .
C11 H12 3.2479 no .
C11 H14A 2.6437 no .
C11 H14B 3.2972 no .
C11 H16 3.0063 no .
C11 H42B 3.3237 no .
C12 H11 3.2347 no .
C12 H14A 3.1868 no .
C12 H14B 2.5685 no .
C12 H16 2.8882 no .
C12 H40 3.4258 no .
C12 H42B 2.7423 no .
C13 H3N 2.6640 no .
C13 H9 3.2937 no .
C13 H10 3.2246 no .
C13 H16 2.6855 no .
C13 H42B 3.0872 no .
C14 H11 2.6456 no .
C14 H12 2.6534 no .
C14 H16 3.1652 no .
C15 H4N 2.9488 no .
C15 H12 3.4218 no .
C15 H14A 3.3584 no .
C15 H14B 2.7368 no .
C15 H17 3.2241 no .
C15 H19 3.1841 no .
C16 H3N 2.6372 no .
C16 H12 3.2660 no .
C16 H14B 3.5173 no .
C16 H18 3.2300 no .
C17 H19 3.2371 no .
C18 H16 3.2343 no .
C19 H4N 2.6469 no .
C19 H17 3.2382 no .
C19 H21A 2.7105 no .
C19 H24 3.3099 no .
C20 H3N 3.0397 no .
C20 H14B 3.2803 no .
C20 H16 3.2279 no .
C20 H18 3.2924 no .
C20 H21A 2.6081 no .
C20 H21B 3.3052 no .
C20 H24 3.1478 no .
C21 H19 2.9314 no .
C21 H23 2.6418 no .
C21 H24 2.6833 no .
C22 H4N 3.2209 no .
C22 H14B 2.9534 no .
C22 H25 3.2912 no .
C22 H26 3.2386 no .
C23 H14B 3.1973 no .
C23 H21A 3.2704 no .
C23 H21B 2.5788 no .
C23 H24 3.2481 no .
C24 H12 3.5299 no .
C24 H14B 2.7711 no .
C24 H21A 2.6488 no .
C24 H21B 3.2578 no .
C24 H23 3.2417 no .
C24 H30 3.4437 no .
C25 H5N 3.0099 no .
C25 H14B 3.2846 no .
C25 H26 3.2328 no .
C25 H28A 2.5685 no .
C25 H28B 3.2358 no .
C25 H30 3.5751 no .
C26 H12 3.3412 no .
C26 H14B 2.8091 no .
C26 H25 3.2317 no .
C26 H28A 3.2057 no .
C26 H28B 2.5715 no .
C26 H30 2.7833 no .
C27 H5N 2.6180 no .
C27 H14B 3.0951 no .
C27 H23 3.2574 no .
C27 H24 3.2426 no .
C27 H30 2.8468 no .
C28 H25 2.6122 no .
C28 H26 2.6554 no .
C28 H30 3.1829 no .
C29 H6N 2.9035 no .
C29 H26 3.3821 no .
C29 H28A 3.4129 no .
C29 H28B 2.6759 no .
C29 H31 3.1656 no .
C29 H32 3.5976 no .
C29 H33 3.1625 no .
C29 H38 3.2816 no .
C30 H5N 2.6674 no .
C30 H26 3.0734 no .
C30 H28B 3.3896 no .
C30 H32 3.2884 no .
C31 H33 3.2652 no .
C32 H30 3.3221 no .
C33 H6N 2.6589 no .
C33 H31 3.2409 no .
C33 H35B 2.6544 no .
C33 H38 3.0877 no .
C34 H5N 3.0315 no .
C34 H28B 3.2273 no .
C34 H30 3.2650 no .
C34 H32 3.2452 no .
C34 H35A 3.3044 no .
C34 H35B 2.5898 no .
C34 H38 2.8611 no .
C35 H33 2.8797 no .
C35 H37 2.6432 no .
C35 H38 2.6657 no .
C36 H6N 3.2655 no .
C36 H28B 3.0727 no .
C36 H39 3.2204 no .
C36 H40 3.2989 no .
C37 H28B 3.5368 no .
C37 H35A 2.5799 no .
C37 H35B 3.2116 no .
C37 H38 3.2139 no .
C38 H2 3.2809 no .
C38 H28B 2.6379 no .
C38 H35A 3.3146 no .
C38 H35B 2.6893 no .
C38 H37 3.2238 no .
C39 H1N 2.9689 no .
C39 H2 3.2946 no .
C39 H40 3.2557 no .
C39 H42A 2.6012 no .
C39 H42B 3.2452 no .
C40 H1N 3.5962 no .
C40 H2 2.7879 no .
C40 H28B 2.7823 no .
C40 H39 3.2463 no .
C40 H42A 3.2376 no .
C40 H42B 2.5735 no .
C41 H1N 2.6188 no .
C41 H2 2.8153 no .
C41 H28B 3.3112 no .
C41 H37 3.2482 no .
C41 H38 3.2443 no .
C42 H2 3.2190 no .
C42 H39 2.6198 no .
C42 H40 2.6678 no .
C43 H8N 3.0675 no .
C43 H45 3.2000 no .
C43 H47 3.2445 no .
C43 H49B 3.2598 no .
C43 H82 3.2035 no .
C43 H84A 2.6087 no .
C43 H84B 3.3277 no .
C44 H7N 2.6365 no .
C44 H46 3.2513 no .
C44 H82 3.4710 no .
C44 H84A 2.7503 no .
C45 H47 3.2066 no .
C46 H44 3.2667 no .
C47 H8N 2.6569 no .
C47 H45 3.1843 no .
C47 H49B 3.5310 no .
C47 H52 3.2830 no .
C48 H7N 3.0107 no .
C48 H44 3.2484 no .
C48 H46 3.2454 no .
C48 H49A 3.3187 no .
C48 H49B 2.6830 no .
C48 H52 3.4319 no .
C49 H47 3.1961 no .
C49 H51 2.6812 no .
C49 H52 2.7397 no .
C50 H8N 2.6276 no .
C50 H47 2.7717 no .
C50 H53 3.2750 no .
C50 H54 3.2924 no .
C50 H63B 3.0611 no .
C51 H8N 2.9265 no .
C51 H47 3.1502 no .
C51 H49A 2.6509 no .
C51 H49B 3.2968 no .
C51 H52 3.2919 no .
C51 H63B 3.1494 no .
C52 H47 2.9183 no .
C52 H49A 3.2699 no .
C52 H49B 2.6321 no .
C52 H51 3.3031 no .
C52 H63B 2.8078 no .
C52 H66 2.9019 no .
C53 H54 3.2310 no .
C53 H56A 3.2742 no .
C53 H56B 2.6531 no .
C53 H63B 2.9543 no .
C54 H47 3.4562 no .
C54 H53 3.2276 no .
C54 H56A 2.5962 no .
C54 H56B 3.2614 no .
C54 H63B 2.6185 no .
C54 H66 2.8967 no .
C55 H9N 3.2750 no .
C55 H51 3.2830 no .
C55 H52 3.2536 no .
C55 H63B 2.7305 no .
C56 H53 2.6621 no .
C56 H54 2.6653 no .
C56 H58 3.1221 no .
C57 H10N 3.0164 no .
C57 H53 2.8468 no .
C57 H56A 3.2732 no .
C57 H56B 2.6390 no .
C57 H59 3.1861 no .
C57 H61 3.2628 no .
C57 H63B 3.2316 no .
C58 H9N 2.6584 no .
C58 H53 2.8838 no .
C58 H56B 2.9057 no .
C58 H60 3.2395 no .
C59 H53 3.4007 no .
C59 H61 3.2510 no .
C60 H58 3.2172 no .
C61 H10N 2.5043 no .
C61 H59 3.2571 no .
C61 H63A 2.5984 no .
C61 H63B 3.3329 no .
C62 H9N 2.8360 no .
C62 H53 3.5243 no .
C62 H58 3.2495 no .
C62 H60 3.5477 no .
C62 H63A 2.5405 no .
C62 H63B 2.5749 no .
C63 H61 2.8866 no .
C63 H65 2.6857 no .
C63 H66 2.7673 no .
C64 H10N 2.7023 no .
C64 H67 3.2559 no .
C64 H68 3.2848 no .
C64 H77A 3.1830 no .
C65 H10N 3.0665 no .
C65 H63A 2.6973 no .
C65 H63B 3.3176 no .
C65 H66 3.2613 no .
C65 H77A 3.2619 no .
C66 H52 3.5075 no .
C66 H54 3.5541 no .
C66 H63A 3.3067 no .
C66 H63B 2.6694 no .
C66 H65 3.2618 no .
C66 H77A 2.9072 no .
C66 H80 3.4119 no .
C67 H68 3.2891 no .
C67 H70A 2.8126 no .
C67 H70B 3.4014 no .
C67 H77A 3.1311 no .
C68 H67 3.2943 no .
C68 H70A 3.3774 no .
C68 H70B 2.7246 no .
C68 H77A 2.7365 no .
C68 H80 3.2288 no .
C69 H11N 3.3424 no .
C69 H65 3.2734 no .
C69 H66 3.3243 no .
C69 H77A 2.9133 no .
C70 H67 2.8005 no .
C70 H68 2.8054 no .
C70 H72 2.8597 no .
C71 H12N 3.0167 no .
C71 H68 3.2758 no .
C71 H70A 3.1735 no .
C71 H70B 2.3066 no .
C71 H73 3.2047 no .
C71 H75 3.2770 no .
C71 H77A 3.3457 no .
C72 H11N 2.6588 no .
C72 H70B 2.4900 no .
C72 H74 3.3309 no .
C73 H75 3.3088 no .
C74 H72 3.3452 no .
C75 H12N 2.5764 no .
C75 H73 3.2906 no .
C75 H80 3.1407 no .
C76 H11N 2.9288 no .
C76 H70B 3.5723 no .
C76 H72 3.2607 no .
C76 H74 3.2368 no .
C76 H77A 2.8506 no .
C76 H77B 3.3158 no .
C76 H80 3.2108 no .
C77 H75 3.0917 no .
C77 H79 2.5306 no .
C77 H80 2.7202 no .
C78 H12N 2.9361 no .
C78 H49B 3.0515 no .
C78 H75 2.6704 no .
C78 H81 3.2124 no .
C78 H82 3.2131 no .
C79 H12N 3.2964 no .
C79 H49B 3.2090 no .
C79 H75 2.9524 no .
C79 H77A 3.1659 no .
C79 H77B 2.5016 no .
C79 H80 3.2001 no .
C80 H49B 2.8029 no .
C80 H52 3.3719 no .
C80 H75 2.8404 no .
C80 H77A 2.6580 no .
C80 H77B 3.2744 no .
C80 H79 3.1964 no .
C81 H49B 3.0628 no .
C81 H75 3.4781 no .
C81 H82 3.2075 no .
C81 H84A 3.2616 no .
C81 H84B 2.6456 no .
C82 H49B 2.6378 no .
C82 H52 3.4905 no .
C82 H75 3.3329 no .
C82 H81 3.2199 no .
C82 H84A 2.6144 no .
C82 H84B 3.2726 no .
C83 H7N 3.2340 no .
C83 H49B 2.8072 no .
C83 H79 3.2601 no .
C83 H80 3.3208 no .
C84 H44 2.9901 no .
C84 H81 2.6924 no .
C84 H82 2.6799 no .
H1N H2 2.5293 no .
H1N H39 2.8083 no .
H1N H42A 2.3311 no .
H1N H42B 2.7743 no .
H2 H3 2.2459 no .
H2 H40 3.0293 no .
H2N H5 2.5893 no .
H2N H7A 2.3044 no .
H2N H7B 2.1927 no .
H3 H4 2.3595 no .
H3N H11 2.6870 no .
H3N H14A 2.3212 no .
H3N H14B 2.7935 no .
H3N H16 2.5481 no .
H4 H5 2.3841 no .
H4N H19 2.6097 no .
H4N H21A 2.3282 no .
H4N H21B 2.2004 no .
H5 H7A 2.2566 no .
H5 H7B 3.5625 no .
H5 H10 3.2539 no .
H5N H25 2.8596 no .
H5N H28A 2.4101 no .
H5N H28B 2.7877 no .
H5N H30 2.6005 no .
H6N H33 2.6851 no .
H6N H35A 2.2369 no .
H6N H35B 2.3716 no .
H7A H9 3.5078 no .
H7A H10 2.5322 no .
H7B H9 2.4238 no .
H7B H10 3.5816 no .
H7N H44 2.6196 no .
H7N H84A 2.3983 no .
H7N H84B 2.2304 no .
H8N H47 2.5950 no .
H8N H49A 2.2929 no .
H8N H49B 2.7574 no .
H8N H51 2.7152 no .
H9 H11 2.3318 no .
H9N H56A 2.3385 no .
H9N H56B 2.2686 no .
H9N H58 2.6442 no .
H10 H12 2.3411 no .
H10 H40 3.3406 no .
H10 H42B 3.0266 no .
H10N H61 2.4539 no .
H10N H63A 2.2997 no .
H10N H63B 2.7665 no .
H10N H65 2.8363 no .
H11 H14A 2.5100 no .
H11 H14B 3.5648 no .
H11 H16 3.4176 no .
H11N H70A 2.1683 no .
H11N H70B 2.3877 no .
H11N H72 2.7056 no .
H12 H14A 3.4408 no .
H12 H14B 2.3807 no .
H12 H16 3.2643 no .
H12 H24 3.4390 no .
H12 H26 3.0556 no .
H12 H40 3.1427 no .
H12 H42B 3.1584 no .
H12N H75 2.5791 no .
H12N H77A 2.8197 no .
H12N H77B 2.2959 no .
H12N H79 3.0659 no .
H14B H24 3.2152 no .
H14B H26 3.2230 no .
H16 H17 2.2849 no .
H17 H18 2.3424 no .
H18 H19 2.3699 no .
H19 H21A 2.3428 no .
H19 H24 3.4863 no .
H21A H23 3.5179 no .
H21A H24 2.4925 no .
H21B H23 2.3997 no .
H21B H24 3.5393 no .
H23 H25 2.3450 no .
H24 H26 2.3384 no .
H25 H28A 2.4174 no .
H25 H28B 3.5035 no .
H26 H28A 3.4691 no .
H26 H28B 2.3934 no .
H26 H30 2.8672 no .
H26 H40 3.3558 no .
H28B H30 3.5173 no .
H28B H38 2.8812 no .
H28B H40 3.0958 no .
H30 H31 2.3480 no .
H31 H32 2.3816 no .
H32 H33 2.2772 no .
H33 H35A 3.5524 no .
H33 H35B 2.2389 no .
H33 H38 3.2932 no .
H35A H37 2.3773 no .
H35A H38 3.5791 no .
H35B H37 3.4524 no .
H35B H38 2.5446 no .
H37 H39 2.3249 no .
H38 H40 2.3588 no .
H39 H42A 2.4431 no .
H39 H42B 3.5116 no .
H40 H42A 3.5119 no .
H40 H42B 2.4146 no .
H44 H45 2.2878 no .
H44 H84A 2.4146 no .
H45 H46 2.3305 no .
H46 H47 2.2756 no .
H47 H51 3.5701 no .
H47 H52 3.2006 no .
H49A H51 2.5511 no .
H49A H52 3.5394 no .
H49B H51 3.5953 no .
H49B H52 2.4719 no .
H49B H80 3.3060 no .
H49B H82 3.0600 no .
H51 H53 2.3194 no .
H52 H54 2.2811 no .
H52 H63B 3.3542 no .
H52 H66 2.7084 no .
H52 H80 3.1614 no .
H52 H82 3.3464 no .
H53 H56A 3.5402 no .
H53 H56B 2.4913 no .
H53 H58 3.0952 no .
H53 H63B 3.5350 no .
H54 H56A 2.4193 no .
H54 H56B 3.5166 no .
H54 H63B 3.0464 no .
H54 H66 2.6618 no .
H56B H58 2.6106 no .
H58 H59 2.1940 no .
H59 H60 2.2831 no .
H60 H61 2.5469 no .
H61 H63A 2.3008 no .
H61 H63B 3.4526 no .
H63A H65 2.5539 no .
H63A H66 3.5658 no .
H63B H65 3.5816 no .
H63B H66 2.5026 no .
H65 H67 2.2437 no .
H66 H68 2.2694 no .
H66 H77A 3.4105 no .
H66 H80 3.2706 no .
H67 H70A 2.6908 no .
H68 H70B 2.5463 no .
H68 H77A 3.1300 no .
H68 H80 2.9020 no .
H70A H72 3.3985 no .
H70B H72 2.1733 no .
H72 H73 2.3679 no .
H73 H74 2.3799 no .
H74 H75 2.3693 no .
H75 H79 3.3252 no .
H75 H80 3.1783 no .
H77A H79 3.3857 no .
H77A H80 2.5409 no .
H77B H79 2.2792 no .
H77B H80 3.5796 no .
H79 H81 2.3144 no .
H80 H82 2.3129 no .
H81 H84A 3.5593 no .
H81 H84B 2.5136 no .
H82 H84A 2.4373 no .
H82 H84B 3.5277 no .
Pd1 H1N 3.2630 no 3_667
Pd4 H39 2.8018 no .
Pd6 H10N 3.4901 no 4_564
Pd6 H65 3.2357 no 4_564
Cl1 H1N 3.5777 no 3_667
Cl1 H2N 2.9491 no 3_667
Cl1 H8N 2.4051 no .
Cl1 H47 3.2730 no .
Cl1 H51 3.1056 no .
Cl2 H1N 2.4237 no 3_667
Cl2 H2 3.4423 no 3_667
Cl2 H6N 2.2699 no 1_556
Cl2 H33 3.2933 no 1_556
Cl2 H35A 3.3805 no 1_556
Cl2 H35B 3.4939 no 1_556
Cl3 H3N 2.3651 no 3_767
Cl3 H16 3.3283 no 3_767
Cl3 H46 3.5516 no .
Cl4 H5N 2.5570 no 3_766
Cl4 H9 3.5304 no 3_767
Cl4 H11 3.4622 no 3_767
Cl4 H30 3.3804 no 3_766
Cl5 H21B 2.8556 no 3_766
Cl5 H44 2.7425 no .
Cl5 H56B 3.0401 no 1_554
Cl5 H58 3.4889 no 1_554
Cl5 H84A 3.0500 no .
Cl6 H2 3.0510 no 3_666
Cl6 H3 3.0328 no 3_666
Cl6 H7N 3.3955 no .
Cl6 H53 3.4287 no 1_554
Cl6 H58 2.9272 no 1_554
Cl6 H59 3.4823 no 1_554
Cl6 H84B 3.2100 no .
Cl7 H33 3.1266 no 3_666
Cl7 H35B 2.8316 no 3_666
Cl7 H37 3.0326 no .
Cl7 H38 3.4833 no 3_666
Cl7 H59 3.2596 no 1_554
Cl8 H2N 2.4721 no 3_667
Cl8 H5 3.3111 no 3_667
Cl8 H7A 3.1616 no 3_667
Cl8 H7B 3.1050 no 3_667
Cl8 H32 3.4602 no 3_666
Cl8 H33 2.8207 no 3_666
Cl9 H18 3.2453 no 3_767
Cl9 H19 2.8401 no 3_767
Cl10 H11N 2.2652 no 4_565
Cl10 H70A 3.3538 no 4_565
Cl10 H72 3.2709 no 4_565
Cl11 H10N 2.2691 no 4_564
Cl11 H61 3.0032 no 4_564
Cl11 H75 3.6000 no 4_565
O1W H9N 2.0399 no 1_554
O1W H58 3.3932 no 1_554
O1W H74 3.3102 no .
O1W H82 3.2977 no .
O1W H84A 2.9814 no .
O2W H12N 2.1437 no .
O2W H67 3.1909 no 4_564
O2W H75 3.1563 no .
O2W H79 3.2069 no .
N1S H4N 2.1469 no 3_767
N1S H11 3.3704 no .
N1S H46 2.9574 no .
N1S H47 2.9680 no .
N1S H54 3.4572 no .
N1S H56A 3.1665 no .
N1S H56B 3.4955 no .
N2S H52 3.4322 no .
N2S H54 3.4281 no .
N2S H66 3.0068 no .
N2S H68 2.8899 no .
N3S H10 3.4656 no .
N3S H12 2.8658 no .
N3S H24 3.5899 no .
N3S H26 2.7248 no .
N3S H40 2.9368 no .
N7 H37 3.3237 no .
N7 H39 2.9907 no .
N8 H39 3.4244 no .
C1B H38 3.2368 no .
C1B H40 2.9882 no .
C1S H4N 2.7147 no 3_767
C1S H9 3.5940 no .
C1S H11 3.2529 no .
C1S H46 3.3956 no .
C1S H47 2.8754 no .
C1S H56A 3.4783 no .
C1S H56B 3.2513 no .
C1T H6N 3.3112 no 1_556
C1T H9 3.0065 no .
C1T H47 3.3682 no .
C1T H53 3.4431 no .
C1T H56B 3.5283 no .
C2B H26 3.3028 no .
C2B H38 3.2173 no .
C2B H40 3.5984 no .
C2S H52 3.0104 no .
C2S H54 3.1591 no .
C2T H46 3.1974 no .
C2T H52 3.5286 no .
C2T H54 3.5142 no .
C3 H51 3.3541 no 3_667
C3 H53 3.2288 no 3_667
C3 H59 3.5030 no 3_667
C3B H24 3.3887 no .
C3B H26 2.9708 no .
C3S H38 3.3836 no .
C3S H59 3.5547 no 3_667
C3S H60 3.2131 no 3_667
C4 H51 2.7904 no 3_667
C4 H53 3.3854 no 3_667
C4B H12 3.4951 no .
C4B H24 3.1083 no .
C4B H26 3.4428 no .
C5 H51 2.8319 no 3_667
C5B H10 3.1879 no .
C5B H12 3.1176 no .
C6 H51 3.4202 no 3_667
C6B H10 2.9954 no .
C6B H12 3.5514 no .
C6B H40 3.3181 no .
C7B H4 3.4373 no 3_667
C7B H5 3.2404 no 3_667
C7B H49A 3.3357 no .
C7B H63A 3.4880 no .
C8B H49A 3.5471 no .
C8B H63A 3.1763 no .
C8B H77A 3.5655 no .
C8B H77B 2.9074 no .
C9B H63A 2.9699 no .
C9B H65 3.0256 no .
C9B H77A 3.5489 no .
C9B H77B 3.0435 no .
C10B H61 3.4162 no .
C10B H63A 3.0558 no .
C10B H65 3.0247 no .
C11 H46 3.3723 no .
C11B H61 3.1207 no .
C11B H63A 3.3899 no .
C12B H4 3.0433 no 3_667
C12B H5 3.4720 no 3_667
C14 H45 3.5787 no .
C14 H46 3.3851 no .
C19 H56A 3.2863 no 3_767
C23 H23 3.4211 no 3_766
C23 H25 3.2343 no 3_766
C25 H23 3.1236 no 3_766
C25 H45 3.4864 no .
C28 H44 3.3542 no .
C32 H7B 3.0469 no 1_554
C33 H7B 2.8783 no 1_554
C35 H37 3.1385 no 3_666
C36 H35A 3.2320 no 3_666
C36 H37 3.4664 no 3_666
C37 H7N 2.8368 no .
C37 H35A 2.8092 no 3_666
C37 H35B 3.1518 no 3_666
C39 H7N 2.8639 no .
C39 H35A 3.1556 no 3_666
C39 H35B 3.4686 no 3_666
C43 H39 3.2131 no .
C44 H28A 2.8995 no .
C45 H14A 3.1540 no .
C45 H28A 3.2905 no .
C46 H14A 3.0242 no .
C46 H42A 3.5257 no .
C47 H42A 3.1429 no .
C48 H39 3.3387 no .
C48 H42A 3.1860 no .
C51 H4 3.5350 no 3_667
C56 H19 3.4932 no 3_767
C58 H3 3.4378 no 3_667
C58 H84A 3.4735 no 1_556
C58 H84B 2.6363 no 1_556
C59 H3 2.8326 no 3_667
C59 H4 3.5968 no 3_667
C59 H81 3.2699 no 1_556
C59 H84B 2.8610 no 1_556
C60 H3 3.2307 no 3_667
C60 H4 3.1139 no 3_667
C65 H11N 3.4271 no 4_565
C73 H70A 3.3462 no 4_564
C74 H67 3.5866 no 4_564
C74 H70A 3.1350 no 4_564
C75 H67 3.2926 no 4_564
C76 H67 3.2307 no 4_564
C81 H59 3.4101 no 1_554
C83 H58 3.5173 no 1_554
C84 H58 2.7470 no 1_554
C84 H59 3.3535 no 1_554
H1N Pd1 3.2630 no 3_667
H1N Cl1 3.5777 no 3_667
H1N Cl2 2.4237 no 3_667
H2 Cl2 3.4423 no 3_667
H2 Cl6 3.0510 no 3_666
H2 H35A 3.0544 no 3_666
H2N Cl1 2.9491 no 3_667
H2N Cl8 2.4721 no 3_667
H2N H8N 3.3682 no 3_667
H3 Cl6 3.0328 no 3_666
H3 C58 3.4378 no 3_667
H3 C59 2.8326 no 3_667
H3 C60 3.2307 no 3_667
H3 H53 3.0687 no 3_667
H3 H59 2.5818 no 3_667
H3 H60 3.2819 no 3_667
H3N Cl3 2.3651 no 3_767
H3N H3N 3.3810 no 3_767
H4 C7B 3.4373 no 3_667
H4 C12B 3.0433 no 3_667
H4 C51 3.5350 no 3_667
H4 C59 3.5968 no 3_667
H4 C60 3.1139 no 3_667
H4 H51 2.9733 no 3_667
H4 H53 3.3948 no 3_667
H4 H60 3.0259 no 3_667
H4N N1S 2.1469 no 3_767
H4N C1S 2.7147 no 3_767
H4N H56A 3.1142 no 3_767
H5 Cl8 3.3111 no 3_667
H5 C7B 3.2404 no 3_667
H5 C12B 3.4720 no 3_667
H5 H51 3.0249 no 3_667
H5N Cl4 2.5570 no 3_766
H5N H21B 3.0606 no 3_766
H5N H23 3.1970 no 3_766
H6N Cl2 2.2699 no 1_554
H6N C1T 3.3112 no 1_554
H7A Cl8 3.1616 no 3_667
H7A H32 3.5297 no 1_556
H7B Cl8 3.1050 no 3_667
H7B C32 3.0469 no 1_556
H7B C33 2.8783 no 1_556
H7B H32 3.0271 no 1_556
H7B H33 2.7347 no 1_556
H7N Cl6 3.3955 no .
H7N C37 2.8368 no .
H7N C39 2.8639 no .
H7N H37 2.5026 no .
H7N H39 2.6095 no .
H8N Cl1 2.4051 no .
H8N H2N 3.3682 no 3_667
H8N H39 3.3408 no .
H8N H42A 3.2633 no .
H9 Cl4 3.5304 no 3_767
H9 C1S 3.5940 no .
H9 C1T 3.0065 no .
H9N O1W 2.0399 no 1_556
H10 N3S 3.4656 no .
H10 C5B 3.1879 no .
H10 C6B 2.9954 no .
H10N Pd6 3.4901 no 4_565
H10N Cl11 2.2691 no 4_565
H10N H11N 2.9677 no 4_565
H11 Cl4 3.4622 no 3_767
H11 N1S 3.3704 no .
H11 C1S 3.2529 no .
H11 H46 2.8636 no .
H11N Cl10 2.2652 no 4_564
H11N C65 3.4271 no 4_564
H11N H10N 2.9677 no 4_564
H11N H65 3.3405 no 4_564
H12 N3S 2.8658 no .
H12 C4B 3.4951 no .
H12 C5B 3.1176 no .
H12 C6B 3.5514 no .
H12N O2W 2.1437 no .
H12N H65 3.4294 no 4_564
H12N H67 3.2705 no 4_564
H14A C45 3.1540 no .
H14A C46 3.0242 no .
H14A H45 2.7468 no .
H14A H46 2.4812 no .
H14B H45 3.5445 no .
H16 Cl3 3.3283 no 3_767
H18 Cl9 3.2453 no 3_767
H19 Cl9 2.8401 no 3_767
H19 C56 3.4932 no 3_767
H19 H54 3.5763 no 3_767
H19 H56A 2.5090 no 3_767
H21A H56A 3.4851 no 3_767
H21B Cl5 2.8556 no 3_766
H21B H5N 3.0606 no 3_766
H21B H25 3.2795 no 3_766
H23 C23 3.4211 no 3_766
H23 C25 3.1236 no 3_766
H23 H5N 3.1970 no 3_766
H23 H23 3.4138 no 3_766
H23 H25 2.8585 no 3_766
H24 N3S 3.5899 no .
H24 C3B 3.3887 no .
H24 C4B 3.1083 no .
H25 C23 3.2343 no 3_766
H25 H21B 3.2795 no 3_766
H25 H23 2.8585 no 3_766
H25 H44 3.5621 no .
H25 H45 3.2068 no .
H26 N3S 2.7248 no .
H26 C2B 3.3028 no .
H26 C3B 2.9708 no .
H26 C4B 3.4428 no .
H28A C44 2.8995 no .
H28A C45 3.2905 no .
H28A H44 2.3685 no .
H28A H45 3.1076 no .
H30 Cl4 3.3804 no 3_766
H32 Cl8 3.4602 no 3_666
H32 H7A 3.5297 no 1_554
H32 H7B 3.0271 no 1_554
H33 Cl2 3.2933 no 1_554
H33 Cl7 3.1266 no 3_666
H33 Cl8 2.8207 no 3_666
H33 H7B 2.7347 no 1_554
H35A Cl2 3.3805 no 1_554
H35A C36 3.2320 no 3_666
H35A C37 2.8092 no 3_666
H35A C39 3.1556 no 3_666
H35A H2 3.0544 no 3_666
H35A H35A 3.5458 no 3_666
H35A H37 2.8587 no 3_666
H35A H39 3.3477 no 3_666
H35B Cl2 3.4939 no 1_554
H35B Cl7 2.8316 no 3_666
H35B C37 3.1518 no 3_666
H35B C39 3.4686 no 3_666
H35B H37 2.7577 no 3_666
H35B H39 3.2770 no 3_666
H37 Cl7 3.0326 no .
H37 N7 3.3237 no .
H37 C35 3.1385 no 3_666
H37 C36 3.4664 no 3_666
H37 H7N 2.5026 no .
H37 H35A 2.8587 no 3_666
H37 H35B 2.7577 no 3_666
H38 Cl7 3.4833 no 3_666
H38 C1B 3.2368 no .
H38 C2B 3.2173 no .
H38 C3S 3.3836 no .
H39 Pd4 2.8018 no .
H39 N7 2.9907 no .
H39 N8 3.4244 no .
H39 C43 3.2131 no .
H39 C48 3.3387 no .
H39 H7N 2.6095 no .
H39 H8N 3.3408 no .
H39 H35A 3.3477 no 3_666
H39 H35B 3.2770 no 3_666
H40 N3S 2.9368 no .
H40 C1B 2.9882 no .
H40 C2B 3.5984 no .
H40 C6B 3.3181 no .
H42A C46 3.5257 no .
H42A C47 3.1429 no .
H42A C48 3.1860 no .
H42A H8N 3.2633 no .
H42A H47 3.3715 no .
H44 Cl5 2.7425 no .
H44 C28 3.3542 no .
H44 H25 3.5621 no .
H44 H28A 2.3685 no .
H45 C14 3.5787 no .
H45 C25 3.4864 no .
H45 H14A 2.7468 no .
H45 H14B 3.5445 no .
H45 H25 3.2068 no .
H45 H28A 3.1076 no .
H46 Cl3 3.5516 no .
H46 N1S 2.9574 no .
H46 C1S 3.3956 no .
H46 C2T 3.1974 no .
H46 C11 3.3723 no .
H46 C14 3.3851 no .
H46 H11 2.8636 no .
H46 H14A 2.4812 no .
H47 Cl1 3.2730 no .
H47 N1S 2.9680 no .
H47 C1S 2.8754 no .
H47 C1T 3.3682 no .
H47 H42A 3.3715 no .
H49A C7B 3.3357 no .
H49A C8B 3.5471 no .
H51 Cl1 3.1056 no .
H51 C3 3.3541 no 3_667
H51 C4 2.7904 no 3_667
H51 C5 2.8319 no 3_667
H51 C6 3.4202 no 3_667
H51 H4 2.9733 no 3_667
H51 H5 3.0249 no 3_667
H52 N2S 3.4322 no .
H52 C2S 3.0104 no .
H52 C2T 3.5286 no .
H53 Cl6 3.4287 no 1_556
H53 C1T 3.4431 no .
H53 C3 3.2288 no 3_667
H53 C4 3.3854 no 3_667
H53 H3 3.0687 no 3_667
H53 H4 3.3948 no 3_667
H54 N1S 3.4572 no .
H54 N2S 3.4281 no .
H54 C2S 3.1591 no .
H54 C2T 3.5142 no .
H54 H19 3.5763 no 3_767
H56A N1S 3.1665 no .
H56A C1S 3.4783 no .
H56A C19 3.2863 no 3_767
H56A H4N 3.1142 no 3_767
H56A H19 2.5090 no 3_767
H56A H21A 3.4851 no 3_767
H56B Cl5 3.0401 no 1_556
H56B N1S 3.4955 no .
H56B C1S 3.2513 no .
H56B C1T 3.5283 no .
H58 Cl5 3.4889 no 1_556
H58 Cl6 2.9272 no 1_556
H58 O1W 3.3932 no 1_556
H58 C83 3.5173 no 1_556
H58 C84 2.7470 no 1_556
H58 H84A 2.6938 no 1_556
H58 H84B 2.0077 no 1_556
H59 Cl6 3.4823 no 1_556
H59 Cl7 3.2596 no 1_556
H59 C3 3.5030 no 3_667
H59 C3S 3.5547 no 3_667
H59 C81 3.4101 no 1_556
H59 C84 3.3535 no 1_556
H59 H3 2.5818 no 3_667
H59 H81 2.7654 no 1_556
H59 H84B 2.4246 no 1_556
H60 C3S 3.2131 no 3_667
H60 H3 3.2819 no 3_667
H60 H4 3.0259 no 3_667
H61 Cl11 3.0032 no 4_565
H61 C10B 3.4162 no .
H61 C11B 3.1207 no .
H63A C7B 3.4880 no .
H63A C8B 3.1763 no .
H63A C9B 2.9699 no .
H63A C10B 3.0558 no .
H63A C11B 3.3899 no .
H65 Pd6 3.2357 no 4_565
H65 C9B 3.0256 no .
H65 C10B 3.0247 no .
H65 H11N 3.3405 no 4_565
H65 H12N 3.4294 no 4_565
H66 N2S 3.0068 no .
H67 O2W 3.1909 no 4_565
H67 C74 3.5866 no 4_565
H67 C75 3.2926 no 4_565
H67 C76 3.2307 no 4_565
H67 H12N 3.2705 no 4_565
H68 N2S 2.8899 no .
H70A Cl10 3.3538 no 4_564
H70A C73 3.3462 no 4_565
H70A C74 3.1350 no 4_565
H70A H73 3.3919 no 4_565
H70A H74 3.0103 no 4_565
H72 Cl10 3.2709 no 4_564
H73 H70A 3.3919 no 4_564
H74 O1W 3.3102 no .
H74 H70A 3.0103 no 4_564
H75 Cl11 3.6000 no 4_564
H75 O2W 3.1563 no .
H77A C8B 3.5655 no .
H77A C9B 3.5489 no .
H77B C8B 2.9074 no .
H77B C9B 3.0435 no .
H79 O2W 3.2069 no .
H81 C59 3.2699 no 1_554
H81 H59 2.7654 no 1_554
H82 O1W 3.2977 no .
H84A Cl5 3.0500 no .
H84A O1W 2.9814 no .
H84A C58 3.4735 no 1_554
H84A H58 2.6938 no 1_554
H84B Cl6 3.2100 no .
H84B C58 2.6363 no 1_554
H84B C59 2.8610 no 1_554
H84B H58 2.0077 no 1_554
H84B H59 2.4246 no 1_554

loop_
_geom_hbond_atom_site_label_D
_geom_hbond_atom_site_label_H
_geom_hbond_atom_site_label_A
_geom_hbond_site_symmetry_A
_geom_hbond_distance_DA
_geom_hbond_distance_DH
_geom_hbond_distance_HA
_geom_hbond_angle_DHA
_geom_hbond_publ_flag
N2 H2N Cl8 3_667 3.275(7) 0.930 2.472 144.6 no
N3 H3N Cl3 3_767 3.221(7) 0.930 2.365 153.0 no
N4 H4N N1S 3_767 2.960(12) 0.930 2.147 145.5 no
N5 H5N Cl4 3_766 3.299(7) 0.930 2.557 137.0 no
N6 H6N Cl2 1_554 3.158(6) 0.930 2.270 159.7 no
N9 H9N O1W 1_556 2.969(17) 0.930 2.040 176.5 no
N10 H10N Cl11 4_565 3.102(12) 0.930 2.269 148.8 no
N11 H11N Cl10 4_564 3.155(17) 0.930 2.265 160.0 no
N12 H12N O2W . 3.07(3) 0.930 2.144 171.6 no

loop_
_geom_torsion_atom_site_label_1
_geom_torsion_atom_site_label_2
_geom_torsion_atom_site_label_3
_geom_torsion_atom_site_label_4
_geom_torsion
_geom_torsion_publ_flag
Cl1 Pd1 N1 C1 -162.8(4) no
Cl1 Pd1 N1 C42 67.9(5) no
Cl2 Pd1 N2 C6 157.3(4) no
Cl2 Pd1 N2 C7 -70.6(4) no
N1 Pd1 N2 C6 -16.2(4) no
N1 Pd1 N2 C7 115.9(4) no
N2 Pd1 N1 C1 20.3(4) no
N2 Pd1 N1 C42 -109.0(5) no
Cl3 Pd2 N3 C14 70.0(4) no
Cl3 Pd2 N3 C15 -163.6(3) no
Cl4 Pd2 N4 C20 165.5(4) no
Cl4 Pd2 N4 C21 -64.4(5) no
N3 Pd2 N4 C20 -13.2(4) no
N3 Pd2 N4 C21 116.9(5) no
N4 Pd2 N3 C14 -109.1(5) no
N4 Pd2 N3 C15 17.3(4) no
Cl5 Pd3 N5 C28 74.1(4) no
Cl5 Pd3 N5 C29 -161.2(3) no
Cl6 Pd3 N6 C34 170.2(3) no
Cl6 Pd3 N6 C35 -56.3(4) no
N5 Pd3 N6 C34 -12.8(4) no
N5 Pd3 N6 C35 120.7(5) no
N6 Pd3 N5 C28 -110.6(5) no
N6 Pd3 N5 C29 14.1(4) no
Cl7 Pd4 N7 C43 -164.6(5) no
Cl7 Pd4 N7 C84 69.2(5) no
Cl8 Pd4 N8 C48 162.5(4) no
Cl8 Pd4 N8 C49 -70.2(4) no
N7 Pd4 N8 C48 -17.9(5) no
N7 Pd4 N8 C49 109.3(5) no
N8 Pd4 N7 C43 14.3(5) no
N8 Pd4 N7 C84 -112.0(5) no
Cl9 Pd5 N9 C56 -69.4(6) no
Cl9 Pd5 N9 C57 163.4(5) no
Cl10 Pd5 N10 C62 -153.6(5) no
Cl10 Pd5 N10 C63 81.1(6) no
N9 Pd5 N10 C62 18.6(5) no
N9 Pd5 N10 C63 -106.7(6) no
N10 Pd5 N9 C56 111.2(7) no
N10 Pd5 N9 C57 -16.0(5) no
Cl11 Pd6 N11 C70 70.2(9) no
Cl11 Pd6 N11 C71 -171.8(9) no
Cl12 Pd6 N12 C76 158.6(9) no
Cl12 Pd6 N12 C77 -69.5(10) no
N11 Pd6 N12 C76 -18.7(10) no
N11 Pd6 N12 C77 113.2(11) no
N12 Pd6 N11 C70 -111.0(10) no
N12 Pd6 N11 C71 7.0(10) no
Pd1 N1 C1 C2 159.3(6) no
Pd1 N1 C1 C6 -21.0(9) no
Pd1 N1 C42 C41 -168.9(5) no
C1 N1 C42 C41 65.6(9) no
C42 N1 C1 C2 -73.2(10) no
C42 N1 C1 C6 106.5(8) no
Pd1 N2 C6 C1 9.6(8) no
Pd1 N2 C6 C5 -168.8(6) no
Pd1 N2 C7 C8 -53.5(7) no
C6 N2 C7 C8 75.0(9) no
C7 N2 C6 C1 -123.9(8) no
C7 N2 C6 C5 57.7(10) no
Pd2 N3 C14 C13 -177.0(5) no
Pd2 N3 C15 C16 165.1(6) no
Pd2 N3 C15 C20 -19.4(9) no
C14 N3 C15 C16 -70.7(9) no
C14 N3 C15 C20 104.8(9) no
C15 N3 C14 C13 62.2(9) no
C1B N3S C2B C1B 0.0(12) no
C1B N3S C2B C3B -149(3) no
C2B N3S C1B C2B 0.0(14) no
C2B N3S C1B C3S 4(5) no
C2B N3S C1B C6B 146(3) no
C1B N3S C3B C2B 22.9(18) no
C1B N3S C3B C4B -127(3) no
C3B N3S C1B C2B -22.8(18) no
C3B N3S C1B C3S -19(6) no
C3B N3S C1B C6B 123(3) no
C1B N3S C4B C3B 70(4) no
C1B N3S C4B C5B -76(4) no
C4B N3S C1B C2B -73(4) no
C4B N3S C1B C3S -69(7) no
C4B N3S C1B C6B 73(4) no
C1B N3S C5B C4B 122(3) no
C1B N3S C5B C6B -24.7(19) no
C5B N3S C1B C2B -119(3) no
C5B N3S C1B C3S -116(5) no
C5B N3S C1B C6B 26(2) no
C1B N3S C6B C1B 0.0(12) no
C1B N3S C6B C5B 148(3) no
C6B N3S C1B C2B -146(3) no
C6B N3S C1B C3S -142(5) no
C6B N3S C1B C6B 0.0(13) no
C2B N3S C3B C2B 0.0(14) no
C2B N3S C3B C4B -150(3) no
C3B N3S C2B C1B 149(3) no
C3B N3S C2B C3B 0.0(14) no
C2B N3S C4B C3B 22.6(18) no
C2B N3S C4B C5B -123(3) no
C4B N3S C2B C1B 124(3) no
C4B N3S C2B C3B -24.7(19) no
C2B N3S C5B C4B 72(4) no
C2B N3S C5B C6B -74(4) no
C5B N3S C2B C1B 80(4) no
C5B N3S C2B C3B -69(4) no
C2B N3S C6B C1B -25.2(18) no
C2B N3S C6B C5B 123(3) no
C6B N3S C2B C1B 26.2(19) no
C6B N3S C2B C3B -123(3) no
C3B N3S C4B C3B 0.0(14) no
C3B N3S C4B C5B -146(3) no
C4B N3S C3B C2B 150(3) no
C4B N3S C3B C4B 0.0(12) no
C3B N3S C5B C4B 27(2) no
C3B N3S C5B C6B -119(3) no
C5B N3S C3B C2B 126(3) no
C5B N3S C3B C4B -24.2(18) no
C3B N3S C6B C1B -71(3) no
C3B N3S C6B C5B 78(4) no
C6B N3S C3B C2B 71(3) no
C6B N3S C3B C4B -79(4) no
C4B N3S C5B C4B 0.0(13) no
C4B N3S C5B C6B -147(3) no
C5B N3S C4B C3B 146(3) no
C5B N3S C4B C5B 0.0(14) no
C4B N3S C6B C1B -125(3) no
C4B N3S C6B C5B 23.6(16) no
C6B N3S C4B C3B 119(3) no
C6B N3S C4B C5B -27.4(19) no
C5B N3S C6B C1B -148(3) no
C5B N3S C6B C5B 0.0(11) no
C6B N3S C5B C4B 147(3) no
C6B N3S C5B C6B 0.0(12) no
Pd2 N4 C20 C15 5.9(10) no
Pd2 N4 C20 C19 -169.5(7) no
Pd2 N4 C21 C22 -50.7(9) no
C20 N4 C21 C22 75.4(11) no
C21 N4 C20 C15 -125.7(9) no
C21 N4 C20 C19 58.9(12) no
Pd3 N5 C28 C27 -161.6(6) no
Pd3 N5 C29 C30 164.9(4) no
Pd3 N5 C29 C34 -13.9(6) no
C28 N5 C29 C30 -73.4(8) no
C28 N5 C29 C34 107.7(7) no
C29 N5 C28 C27 76.5(9) no
Pd3 N6 C34 C29 8.4(8) no
Pd3 N6 C34 C33 -169.8(5) no
Pd3 N6 C35 C36 -52.7(9) no
C34 N6 C35 C36 80.4(8) no
C35 N6 C34 C29 -128.0(7) no
C35 N6 C34 C33 53.7(8) no
Pd4 N7 C43 C44 166.9(6) no
Pd4 N7 C43 C48 -7.6(10) no
Pd4 N7 C84 C83 44.9(10) no
C43 N7 C84 C83 -77.7(11) no
C84 N7 C43 C44 -65.8(11) no
C84 N7 C43 C48 119.7(9) no
Pd4 N8 C48 C43 19.6(10) no
Pd4 N8 C48 C47 -162.9(6) no
Pd4 N8 C49 C50 173.4(5) no
C48 N8 C49 C50 -64.8(9) no
C49 N8 C48 C43 -104.4(9) no
C49 N8 C48 C47 73.1(10) no
Pd5 N9 C56 C55 -68.1(10) no
Pd5 N9 C57 C58 -159.3(8) no
Pd5 N9 C57 C62 9.2(9) no
C56 N9 C57 C58 68.9(12) no
C56 N9 C57 C62 -122.7(8) no
C57 N9 C56 C55 59.8(10) no
Pd5 N10 C62 C57 -22.5(12) no
Pd5 N10 C62 C61 168.4(6) no
Pd5 N10 C63 C64 -63.9(11) no
C62 N10 C63 C64 177.3(9) no
C63 N10 C62 C57 103.2(13) no
C63 N10 C62 C61 -65.9(12) no
Pd6 N11 C70 C69 35.5(18) no
Pd6 N11 C71 C72 161.7(13) no
Pd6 N11 C71 C76 5.7(17) no
C70 N11 C71 C72 -71(2) no
C70 N11 C71 C76 133.4(15) no
C71 N11 C70 C69 -86.8(18) no
Pd6 N12 C76 C71 27.7(19) no
Pd6 N12 C76 C75 -160.5(12) no
Pd6 N12 C77 C78 -176.9(11) no
C76 N12 C77 C78 -43(2) no
C77 N12 C76 C71 -105.3(16) no
C77 N12 C76 C75 67(2) no
N1 C1 C2 C3 175.9(7) no
N1 C1 C6 N2 7.8(12) no
N1 C1 C6 C5 -173.8(7) no
C2 C1 C6 N2 -172.5(7) no
C2 C1 C6 C5 5.9(13) no
C6 C1 C2 C3 -3.7(13) no
N3S C1B C2B N3S 0.0(19) no
N3S C1B C2B C3B 32(3) no
N3S C1B C6B N3S 0(2) no
N3S C1B C6B C5B -32(3) no
C3S C1B C2B N3S -178(3) no
C3S C1B C2B C3B -146(4) no
C2B C1B C6B N3S 38(3) no
C2B C1B C6B C5B 6(4) no
C6B C1B C2B N3S -36(3) no
C6B C1B C2B C3B -4(4) no
C3S C1B C6B N3S 154(5) no
C3S C1B C6B C5B 123(5) no
C1 C2 C3 C4 -0.4(15) no
N3S C2B C3B N3S 0.0(19) no
N3S C2B C3B C4B 32(3) no
C1B C2B C3B N3S -32(3) no
C1B C2B C3B C4B 1(5) no
C2 C3 C4 C5 2.1(15) no
N3S C3B C4B N3S 0.0(19) no
N3S C3B C4B C5B 33(3) no
C2B C3B C4B N3S -33(3) no
C2B C3B C4B C5B -0(4) no
C3 C4 C5 C6 0.2(14) no
N3S C4B C5B N3S -0.0(18) no
N3S C4B C5B C6B 35(3) no
C3B C4B C5B N3S -33(2) no
C3B C4B C5B C6B 2(4) no
C4 C5 C6 N2 174.2(8) no
C4 C5 C6 C1 -4.2(14) no
N3S C5B C6B N3S 0(2) no
N3S C5B C6B C1B 33(3) no
C4B C5B C6B N3S -38(3) no
C4B C5B C6B C1B -6(4) no
N2 C7 C8 C9 96.1(8) no
N2 C7 C8 C10 -83.1(10) no
C8B C7B C12B C11B -6(6) no
C12B C7B C8B C9B 3(6) no
C7 C8 C9 C11 -179.0(7) no
C7 C8 C10 C12 177.8(8) no
C9 C8 C10 C12 -1.4(13) no
C10 C8 C9 C11 0.2(13) no
C7B C8B C9B C10B 3(6) no
C8 C9 C11 C13 0.9(14) no
C8B C9B C10B C11B -6(6) no
C8 C10 C12 C13 1.4(14) no
C9B C10B C11B C12B 3(7) no
C9 C11 C13 C12 -0.9(14) no
C9 C11 C13 C14 -177.8(8) no
C10B C11B C12B C7B 3(7) no
C10 C12 C13 C11 -0.3(14) no
C10 C12 C13 C14 176.5(8) no
C11 C13 C14 N3 76.0(11) no
C12 C13 C14 N3 -100.8(10) no
N3 C15 C16 C17 173.2(8) no
N3 C15 C20 N4 9.6(13) no
N3 C15 C20 C19 -174.9(7) no
C16 C15 C20 N4 -175.1(9) no
C16 C15 C20 C19 0.5(15) no
C20 C15 C16 C17 -2.0(16) no
C15 C16 C17 C18 -2.2(19) no
C16 C17 C18 C19 7(2) no
C17 C18 C19 C20 -9.0(19) no
C18 C19 C20 N4 -179.3(10) no
C18 C19 C20 C15 5.2(17) no
N4 C21 C22 C23 89.5(9) no
N4 C21 C22 C24 -89.2(11) no
C21 C22 C23 C25 -179.7(7) no
C21 C22 C24 C26 176.4(7) no
C23 C22 C24 C26 -2.3(13) no
C24 C22 C23 C25 -1.0(12) no
C22 C23 C25 C27 2.5(12) no
C22 C24 C26 C27 4.1(13) no
C23 C25 C27 C26 -0.8(12) no
C23 C25 C27 C28 177.0(7) no
C24 C26 C27 C25 -2.5(13) no
C24 C26 C27 C28 179.8(7) no
C25 C27 C28 N5 84.9(10) no
C26 C27 C28 N5 -97.3(10) no
N5 C29 C30 C31 -179.4(6) no
N5 C29 C34 N6 3.8(9) no
N5 C29 C34 C33 -177.8(5) no
C30 C29 C34 N6 -174.8(7) no
C30 C29 C34 C33 3.5(12) no
C34 C29 C30 C31 -0.8(12) no
C29 C30 C31 C32 -2.4(13) no
C30 C31 C32 C33 2.6(14) no
C31 C32 C33 C34 0.3(14) no
C32 C33 C34 N6 175.2(8) no
C32 C33 C34 C29 -3.1(12) no
N6 C35 C36 C37 100.8(9) no
N6 C35 C36 C38 -77.2(10) no
C35 C36 C37 C39 179.3(7) no
C35 C36 C38 C40 177.6(8) no
C37 C36 C38 C40 -0.4(14) no
C38 C36 C37 C39 -2.7(13) no
C36 C37 C39 C41 5.3(14) no
C36 C38 C40 C41 1.0(13) no
C37 C39 C41 C40 -4.7(13) no
C37 C39 C41 C42 -177.5(8) no
C38 C40 C41 C39 1.5(12) no
C38 C40 C41 C42 174.4(7) no
C39 C41 C42 N1 82.1(10) no
C40 C41 C42 N1 -90.8(9) no
N7 C43 C44 C45 -173.7(8) no
N7 C43 C48 N8 -8.2(14) no
N7 C43 C48 C47 174.2(8) no
C44 C43 C48 N8 177.3(9) no
C44 C43 C48 C47 -0.3(15) no
C48 C43 C44 C45 0.7(15) no
C43 C44 C45 C46 1.3(16) no
C44 C45 C46 C47 -3.9(17) no
C45 C46 C47 C48 4.3(16) no
C46 C47 C48 N8 -179.8(9) no
C46 C47 C48 C43 -2.3(15) no
N8 C49 C50 C51 -75.7(11) no
N8 C49 C50 C52 98.5(11) no
C49 C50 C51 C53 177.8(8) no
C49 C50 C52 C54 -178.4(8) no
C51 C50 C52 C54 -4.0(14) no
C52 C50 C51 C53 3.2(14) no
C50 C51 C53 C55 -1.9(15) no
C50 C52 C54 C55 3.4(15) no
C51 C53 C55 C54 1.1(15) no
C51 C53 C55 C56 -178.9(9) no
C52 C54 C55 C53 -1.8(14) no
C52 C54 C55 C56 178.1(8) no
C53 C55 C56 N9 -86.3(12) no
C54 C55 C56 N9 93.7(11) no
N9 C57 C58 C59 177.2(9) no
N9 C57 C62 N10 10.3(15) no
N9 C57 C62 C61 179.4(7) no
C58 C57 C62 N10 179.1(10) no
C58 C57 C62 C61 -11.7(15) no
C62 C57 C58 C59 10.6(17) no
C57 C58 C59 C60 -0.8(19) no
C58 C59 C60 C61 -5.0(18) no
C59 C60 C61 C62 2.6(14) no
C60 C61 C62 N10 176.1(9) no
C60 C61 C62 C57 5.1(13) no
N10 C63 C64 C65 -78.5(17) no
N10 C63 C64 C66 98.3(15) no
C63 C64 C65 C67 178.7(13) no
C63 C64 C66 C68 -179.2(13) no
C65 C64 C66 C68 -2(3) no
C66 C64 C65 C67 2(3) no
C64 C65 C67 C69 -2(3) no
C64 C66 C68 C69 3(3) no
C65 C67 C69 C68 2(3) no
C65 C67 C69 C70 173.5(15) no
C66 C68 C69 C67 -3(3) no
C66 C68 C69 C70 -174.3(16) no
C67 C69 C70 N11 -76(3) no
C68 C69 C70 N11 94(3) no
N11 C71 C72 C73 -157.7(15) no
N11 C71 C76 N12 -20(2) no
N11 C71 C76 C75 167.9(15) no
C72 C71 C76 N12 -176.0(16) no
C72 C71 C76 C75 12(3) no
C76 C71 C72 C73 -5(3) no
C71 C72 C73 C74 0(3) no
C72 C73 C74 C75 -3(3) no
C73 C74 C75 C76 9(3) no
C74 C75 C76 N12 175.0(16) no
C74 C75 C76 C71 -14(3) no
N12 C77 C78 C79 -88(2) no
N12 C77 C78 C80 82.5(19) no
C77 C78 C79 C81 176.7(12) no
C77 C78 C80 C82 -174.5(12) no
C79 C78 C80 C82 -4(3) no
C80 C78 C79 C81 6(3) no
C78 C79 C81 C83 -4(3) no
C78 C80 C82 C83 0(2) no
C79 C81 C83 C82 -0.1(18) no
C79 C81 C83 C84 -176.2(11) no
C80 C82 C83 C81 1.7(18) no
C80 C82 C83 C84 177.8(11) no
C81 C83 C84 N7 -89.8(14) no
C82 C83 C84 N7 94.5(13) no

loop_
_platon_squeeze_void_nr
_platon_squeeze_void_average_x
_platon_squeeze_void_average_y
_platon_squeeze_void_average_z
_platon_squeeze_void_volume
_platon_squeeze_void_count_electrons
_platon_squeeze_void_content
1 -0.172 0.250 -0.053 2567 421 ' '
2 0.172 0.750 -0.039 2567 423 ' '
